data_4107824
loop_
_publ_author_name
'Kazuyuki Takahashi'
'Heng-Bo Cui'
'Yoshinori Okano'
'Hayao Kobayashi'
'Hatsumi Mori'
'Hiroyuki Tajima'
'Yasuaki Einaga'
'Osamu Sato'

_publ_contact_author_email ktaka@issp.u-tokyo.ac.jp
_publ_contact_author_fax +81-4-7136-3410
_publ_contact_author_name 'Kazuyuki Takahashi'
_publ_contact_author_phone +81-4-7136-3410
_publ_section_title
;
 Evidence of the Chemical Uniaxial Strain Effect on Electrical
 Conductivity in the Spin-Crossover Conducting Molecular System:
 [FeIII(qnal)2][Pd(dmit)2]5.Acetone
;
_journal_name_full 'Journal of the American Chemical Society'
_journal_page_first 6688
_journal_page_last 6689
_journal_paper_doi 10.1021/ja801585r
_journal_volume 130
_journal_year 2008
_chemical_formula_moiety 'C73 H32 Fe N4 O3 Pd5 S50 '
_chemical_formula_sum 'C73 H32 Fe N4 O3 Pd5 S50'
_chemical_formula_weight 3203.93
_space_group_IT_number 2
_symmetry_cell_setting triclinic
_symmetry_Int_Tables_number 2
_symmetry_space_group_name_Hall '-P 1'
_symmetry_space_group_name_H-M 'P -1'
_audit_creation_date 2008-02-29
_audit_creation_method 'by CrystalStructure 3.8'
_cell_angle_alpha 96.599(10)
_cell_angle_beta 97.030(10)
_cell_angle_gamma 106.056(11)
_cell_formula_units_Z 2
_cell_length_a 13.573(7)
_cell_length_b 15.573(8)
_cell_length_c 24.912(11)
_cell_measurement_reflns_used 8654
_cell_measurement_temperature 105.1
_cell_measurement_theta_max 27.5
_cell_measurement_theta_min 3.0
_cell_volume 4961(4)
_computing_cell_refinement CrystalClear
_computing_data_collection CrystalClear
_computing_data_reduction CrystalStructure
_computing_publication_material 'CrystalStructure 3.8'
_computing_structure_refinement SHELXL
_computing_structure_solution SIR92
_diffrn_detector_area_resol_mean 7.31
_diffrn_measured_fraction_theta_full 0.937
_diffrn_measured_fraction_theta_max 0.937
_diffrn_measurement_device_type 'Rigaku Mercury'
_diffrn_measurement_method \w
_diffrn_radiation_type 'Mo K\a'
_diffrn_radiation_wavelength 0.71070
_diffrn_reflns_av_R_equivalents 0.075
_diffrn_reflns_limit_h_max 17
_diffrn_reflns_limit_h_min -16
_diffrn_reflns_limit_k_max 20
_diffrn_reflns_limit_k_min -17
_diffrn_reflns_limit_l_max 32
_diffrn_reflns_limit_l_min -32
_diffrn_reflns_number 49925
_diffrn_reflns_theta_full 27.47
_diffrn_reflns_theta_max 27.47
_exptl_absorpt_coefficient_mu 2.134
_exptl_absorpt_correction_T_max 0.989
_exptl_absorpt_correction_T_min 0.645
_exptl_absorpt_correction_type multi-scan
_exptl_absorpt_process_details 'Jacobson, R. (1998) Private communication'
_exptl_crystal_colour black
_exptl_crystal_density_diffrn 2.145
_exptl_crystal_description platelet
_exptl_crystal_F_000 3156.00
_exptl_crystal_size_max 0.15
_exptl_crystal_size_mid 0.10
_exptl_crystal_size_min 0.01
_refine_diff_density_max 6.46
_refine_diff_density_min -2.10
_refine_ls_extinction_method none
_refine_ls_goodness_of_fit_ref 1.080
_refine_ls_hydrogen_treatment refall
_refine_ls_number_parameters 1226
_refine_ls_number_reflns 21333
_refine_ls_R_factor_gt 0.0980
_refine_ls_shift/su_max 0.0010
_refine_ls_structure_factor_coef Fsqd
_refine_ls_weighting_details 'w = 1/[\s^2^(Fo^2^)+(0.1512P)^2^+0.0000P] where P=(Fo^2^+2Fc^2^)/3'
_refine_ls_weighting_scheme calc
_refine_ls_wR_factor_ref 0.2961
_reflns_number_gt 12971
_reflns_number_total 21333
_reflns_threshold_expression F^2^>2.0\s(F^2^)
_cod_data_source_file ja801585r-file002.cif
_cod_data_source_block '__Pd(dmit)2_AC_01_105K'
_cod_original_formula_sum 'C73 H32 Fe N4 O3 Pd5 S50 '
_cod_database_code 4107824

loop_
_symmetry_equiv_pos_site_id
_symmetry_equiv_pos_as_xyz
1 +X,+Y,+Z
2 -X,-Y,-Z

loop_
_atom_site_label
_atom_site_type_symbol
_atom_site_fract_x
_atom_site_fract_y
_atom_site_fract_z
_atom_site_U_iso_or_equiv
_atom_site_adp_type
_atom_site_occupancy
_atom_site_symmetry_multiplicity
_atom_site_calc_flag
_atom_site_refinement_flags
Pd(1) Pd 0.64363(5) 0.48868(5) 0.07709(3) 0.01779(18) Uani 1.00 1 d .
Pd(2) Pd 0.81219(5) 0.40875(5) 0.08819(3) 0.01954(18) Uani 1.00 1 d .
Pd(3) Pd 0.00326(5) 0.24260(5) 0.01321(3) 0.01942(18) Uani 1.00 1 d .
Pd(4) Pd 0.21936(6) 0.16244(5) 0.02374(3) 0.0222(2) Uani 1.00 1 d .
Pd(5) Pd 0.40975(5) 0.08408(5) 0.03318(3) 0.01808(18) Uani 1.00 1 d .
Fe(1) Fe 0.26835(10) -0.00493(9) 0.54572(5) 0.0193(3) Uani 1.00 1 d .
S(1) S 0.5455(2) 0.36739(17) -0.21711(10) 0.0260(5) Uani 1.00 1 d .
S(2) S 0.64947(18) 0.49559(17) -0.11657(10) 0.0229(5) Uani 1.00 1 d .
S(3) S 0.50021(18) 0.32618(16) -0.10699(9) 0.0221(5) Uani 1.00 1 d .
S(4) S 0.69859(18) 0.55676(16) 0.00453(9) 0.0194(4) Uani 1.00 1 d .
S(5) S 0.53602(18) 0.36564(16) 0.01592(9) 0.0193(4) Uani 1.00 1 d .
S(6) S 0.74064(18) 0.61841(15) 0.13496(9) 0.0190(4) Uani 1.00 1 d .
S(7) S 0.57767(18) 0.42972(16) 0.15108(10) 0.0213(5) Uani 1.00 1 d .
S(8) S 0.75815(19) 0.67656(17) 0.25517(10) 0.0253(5) Uani 1.00 1 d .
S(9) S 0.6182(2) 0.50717(18) 0.27098(10) 0.0272(5) Uani 1.00 1 d .
S(10) S 0.7219(2) 0.6505(2) 0.36756(11) 0.0383(6) Uani 1.00 1 d .
S(11) S 0.7653(2) 0.27909(19) -0.20278(10) 0.0313(6) Uani 1.00 1 d .
S(12) S 0.86144(19) 0.40702(17) -0.10031(10) 0.0246(5) Uani 1.00 1 d .
S(13) S 0.71290(19) 0.23548(17) -0.09414(10) 0.0262(5) Uani 1.00 1 d .
S(14) S 0.88387(18) 0.47336(16) 0.01881(10) 0.0224(5) Uani 1.00 1 d .
S(15) S 0.72318(18) 0.27994(16) 0.02716(10) 0.0212(5) Uani 1.00 1 d .
S(16) S 0.91516(18) 0.53195(16) 0.15048(10) 0.0226(5) Uani 1.00 1 d .
S(17) S 0.75496(18) 0.33699(16) 0.15924(10) 0.0224(5) Uani 1.00 1 d .
S(18) S 0.9508(2) 0.56513(17) 0.27271(10) 0.0288(5) Uani 1.00 1 d .
S(19) S 0.8108(2) 0.39026(18) 0.28041(10) 0.0275(5) Uani 1.00 1 d .
S(20) S 0.9127(2) 0.5198(2) 0.38275(11) 0.0404(7) Uani 1.00 1 d .
S(21) S -0.1010(2) 0.09597(19) -0.27955(10) 0.0308(5) Uani 1.00 1 d .
S(22) S 0.01358(18) 0.22888(17) -0.18206(10) 0.0231(5) Uani 1.00 1 d .
S(23) S -0.15054(18) 0.07272(16) -0.16796(9) 0.0228(5) Uani 1.00 1 d .
S(24) S 0.06640(18) 0.29961(16) -0.06088(9) 0.0206(4) Uani 1.00 1 d .
S(25) S -0.10645(18) 0.11875(16) -0.04471(9) 0.0220(5) Uani 1.00 1 d .
S(26) S 0.10607(19) 0.37068(16) 0.06943(9) 0.0227(5) Uani 1.00 1 d .
S(27) S -0.06382(19) 0.18833(16) 0.08751(10) 0.0236(5) Uani 1.00 1 d .
S(28) S 0.13415(19) 0.42941(17) 0.19105(10) 0.0248(5) Uani 1.00 1 d .
S(29) S -0.01846(19) 0.26730(17) 0.20741(10) 0.0243(5) Uani 1.00 1 d .
S(30) S 0.0990(2) 0.40499(18) 0.30430(10) 0.0285(5) Uani 1.00 1 d .
S(31) S 0.1253(2) 0.03551(19) -0.27000(10) 0.0295(5) Uani 1.00 1 d .
S(32) S 0.24399(18) 0.15899(17) -0.16863(10) 0.0227(5) Uani 1.00 1 d .
S(33) S 0.07564(18) 0.00163(16) -0.15991(9) 0.0223(5) Uani 1.00 1 d .
S(34) S 0.28744(19) 0.22455(16) -0.04820(10) 0.0230(5) Uani 1.00 1 d .
S(35) S 0.11026(19) 0.04123(16) -0.03727(10) 0.0229(5) Uani 1.00 1 d .
S(36) S 0.3245(2) 0.28665(16) 0.08406(9) 0.0231(5) Uani 1.00 1 d .
S(37) S 0.14683(19) 0.10359(16) 0.09567(10) 0.0233(5) Uani 1.00 1 d .
S(38) S 0.3491(2) 0.33321(18) 0.20624(10) 0.0288(5) Uani 1.00 1 d .
S(39) S 0.1883(2) 0.17058(19) 0.21572(10) 0.0283(5) Uani 1.00 1 d .
S(40) S 0.3013(2) 0.2982(2) 0.31666(11) 0.0446(7) Uani 1.00 1 d .
S(41) S 0.3274(2) -0.06468(19) -0.25886(10) 0.0297(5) Uani 1.00 1 d .
S(42) S 0.44737(19) 0.06521(16) -0.15899(10) 0.0232(5) Uani 1.00 1 d .
S(43) S 0.28410(19) -0.09322(17) -0.14746(10) 0.0256(5) Uani 1.00 1 d .
S(44) S 0.48457(18) 0.13910(16) -0.03910(10) 0.0221(5) Uani 1.00 1 d .
S(45) S 0.30748(18) -0.04218(16) -0.02583(10) 0.0206(4) Uani 1.00 1 d .
S(46) S 0.51853(18) 0.20498(16) 0.09426(9) 0.0213(5) Uani 1.00 1 d .
S(47) S 0.34561(18) 0.01982(16) 0.10515(9) 0.0201(4) Uani 1.00 1 d .
S(48) S 0.55774(19) 0.24157(17) 0.21749(10) 0.0239(5) Uani 1.00 1 d .
S(49) S 0.40072(18) 0.07803(17) 0.22699(9) 0.0240(5) Uani 1.00 1 d .
S(50) S 0.5137(2) 0.20799(19) 0.32786(10) 0.0301(5) Uani 1.00 1 d .
O(1) O 0.3241(4) 0.0968(4) 0.5124(2) 0.0221(13) Uani 1.00 1 d .
O(2) O 0.1923(4) -0.0765(4) 0.4795(2) 0.0243(14) Uani 1.00 1 d .
O(3) O 0.5912(5) 0.2755(5) 0.4492(2) 0.0357(17) Uani 1.00 1 d .
N(1) N 0.1438(5) 0.0296(5) 0.5556(3) 0.0198(15) Uani 1.00 1 d .
N(2) N 0.2076(5) -0.1020(5) 0.5855(2) 0.0199(16) Uani 1.00 1 d .
N(3) N 0.3893(5) -0.0456(5) 0.5388(2) 0.0192(15) Uani 1.00 1 d .
N(4) N 0.3520(5) 0.0627(5) 0.6158(3) 0.0216(16) Uani 1.00 1 d .
C(1) C 0.2826(7) 0.1602(6) 0.5007(3) 0.0202(19) Uani 1.00 1 d .
C(2) C 0.3404(7) 0.2260(6) 0.4716(3) 0.024(2) Uani 1.00 1 d .
C(3) C 0.3049(8) 0.2947(6) 0.4582(3) 0.028(2) Uani 1.00 1 d .
C(4) C 0.2095(7) 0.3041(6) 0.4699(4) 0.027(2) Uani 1.00 1 d .
C(5) C 0.1733(7) 0.3752(6) 0.4534(4) 0.028(2) Uani 1.00 1 d .
C(6) C 0.0810(9) 0.3852(7) 0.4642(4) 0.042(2) Uani 1.00 1 d .
C(7) C 0.0224(8) 0.3238(6) 0.4937(4) 0.030(2) Uani 1.00 1 d .
C(8) C 0.0538(7) 0.2519(7) 0.5090(4) 0.032(2) Uani 1.00 1 d .
C(9) C 0.1486(6) 0.2402(6) 0.4986(3) 0.0211(19) Uani 1.00 1 d .
C(10) C 0.1847(7) 0.1656(6) 0.5121(4) 0.025(2) Uani 1.00 1 d .
C(11) C 0.1222(6) 0.0998(6) 0.5392(3) 0.0205(19) Uani 1.00 1 d .
C(12) C 0.0770(6) -0.0288(6) 0.5832(3) 0.0209(19) Uani 1.00 1 d .
C(13) C -0.0216(7) -0.0273(6) 0.5936(3) 0.026(2) Uani 1.00 1 d .
C(14) C -0.0779(7) -0.0918(6) 0.6215(4) 0.029(2) Uani 1.00 1 d .
C(15) C -0.0425(7) -0.1619(6) 0.6381(4) 0.029(2) Uani 1.00 1 d .
C(16) C 0.0556(7) -0.1661(6) 0.6262(3) 0.0222(19) Uani 1.00 1 d .
C(17) C 0.1145(6) -0.0985(6) 0.5995(3) 0.0190(18) Uani 1.00 1 d .
C(18) C 0.0994(7) -0.2352(6) 0.6400(4) 0.028(2) Uani 1.00 1 d .
C(19) C 0.1941(7) -0.2378(6) 0.6265(3) 0.025(2) Uani 1.00 1 d .
C(20) C 0.2476(7) -0.1671(6) 0.5995(3) 0.025(2) Uani 1.00 1 d .
C(21) C 0.2194(7) -0.1350(6) 0.4476(3) 0.025(2) Uani 1.00 1 d .
C(22) C 0.1441(7) -0.1847(6) 0.4013(3) 0.023(2) Uani 1.00 1 d .
C(23) C 0.1611(7) -0.2494(7) 0.3667(4) 0.033(2) Uani 1.00 1 d .
C(24) C 0.2579(7) -0.2747(6) 0.3729(3) 0.0226(19) Uani 1.00 1 d .
C(25) C 0.2705(8) -0.3451(6) 0.3381(4) 0.033(2) Uani 1.00 1 d .
C(26) C 0.3622(8) -0.3663(7) 0.3460(4) 0.037(2) Uani 1.00 1 d .
C(27) C 0.4426(7) -0.3162(7) 0.3881(4) 0.031(2) Uani 1.00 1 d .
C(28) C 0.4319(7) -0.2437(6) 0.4231(4) 0.028(2) Uani 1.00 1 d .
C(29) C 0.3372(6) -0.2216(6) 0.4164(3) 0.0194(18) Uani 1.00 1 d .
C(30) C 0.3182(6) -0.1524(5) 0.4540(4) 0.0222(19) Uani 1.00 1 d .
C(31) C 0.3959(7) -0.1062(6) 0.4990(3) 0.024(2) Uani 1.00 1 d .
C(32) C 0.4702(6) -0.0095(6) 0.5838(3) 0.0213(19) Uani 1.00 1 d .
C(33) C 0.5649(7) -0.0279(6) 0.5910(3) 0.024(2) Uani 1.00 1 d .
C(34) C 0.6388(7) 0.0175(6) 0.6406(4) 0.027(2) Uani 1.00 1 d .
C(35) C 0.6167(7) 0.0740(6) 0.6781(4) 0.025(2) Uani 1.00 1 d .
C(36) C 0.5221(7) 0.0927(6) 0.6723(3) 0.0220(19) Uani 1.00 1 d .
C(37) C 0.4475(6) 0.0494(6) 0.6239(3) 0.0210(19) Uani 1.00 1 d .
C(38) C 0.4925(8) 0.1516(6) 0.7100(4) 0.030(2) Uani 1.00 1 d .
C(39) C 0.3970(7) 0.1653(6) 0.7009(4) 0.031(2) Uani 1.00 1 d .
C(40) C 0.3286(7) 0.1194(6) 0.6522(3) 0.026(2) Uani 1.00 1 d .
C(41) C 0.5641(7) 0.3945(7) -0.1494(4) 0.028(2) Uani 1.00 1 d .
C(42) C 0.6336(6) 0.4776(7) -0.0508(4) 0.025(2) Uani 1.00 1 d .
C(43) C 0.5623(6) 0.3977(6) -0.0463(3) 0.019(2) Uani 1.00 1 d .
C(44) C 0.7050(7) 0.5959(7) 0.1965(3) 0.026(2) Uani 1.00 1 d .
C(45) C 0.6387(7) 0.5152(7) 0.2036(3) 0.026(2) Uani 1.00 1 d .
C(46) C 0.6995(7) 0.6125(7) 0.3010(4) 0.029(2) Uani 1.00 1 d .
C(47) C 0.7783(7) 0.3005(8) -0.1368(4) 0.030(2) Uani 1.00 1 d .
C(48) C 0.8315(6) 0.3916(6) -0.0352(4) 0.023(2) Uani 1.00 1 d .
C(49) C 0.7608(7) 0.3105(7) -0.0319(3) 0.026(2) Uani 1.00 1 d .
C(50) C 0.8896(7) 0.4981(6) 0.2106(3) 0.0213(19) Uani 1.00 1 d .
C(51) C 0.8220(7) 0.4122(6) 0.2143(3) 0.023(2) Uani 1.00 1 d .
C(52) C 0.8923(8) 0.4927(7) 0.3154(4) 0.033(2) Uani 1.00 1 d .
C(53) C -0.0819(8) 0.1315(7) -0.2125(4) 0.031(2) Uani 1.00 1 d .
C(54) C -0.0083(8) 0.2152(7) -0.1158(3) 0.027(2) Uani 1.00 1 d .
C(55) C -0.0792(7) 0.1454(6) -0.1066(3) 0.019(2) Uani 1.00 1 d .
C(56) C 0.0745(7) 0.3519(6) 0.1321(3) 0.024(2) Uani 1.00 1 d .
C(57) C 0.0018(7) 0.2747(6) 0.1405(4) 0.026(2) Uani 1.00 1 d .
C(58) C 0.0736(7) 0.3697(7) 0.2384(4) 0.031(2) Uani 1.00 1 d .
C(59) C 0.1474(7) 0.0641(7) -0.2029(3) 0.025(2) Uani 1.00 1 d .
C(60) C 0.2189(7) 0.1452(6) -0.1027(3) 0.0201(19) Uani 1.00 1 d .
C(61) C 0.1405(7) 0.0691(6) -0.0977(3) 0.0179(18) Uani 1.00 1 d .
C(62) C 0.2894(7) 0.2597(6) 0.1441(4) 0.024(2) Uani 1.00 1 d .
C(63) C 0.2126(7) 0.1845(6) 0.1491(3) 0.022(2) Uani 1.00 1 d .
C(64) C 0.2790(7) 0.2677(7) 0.2501(4) 0.029(2) Uani 1.00 1 d .
C(65) C 0.3536(7) -0.0312(6) -0.1918(3) 0.024(2) Uani 1.00 1 d .
C(66) C 0.4197(7) 0.0570(6) -0.0924(3) 0.021(2) Uani 1.00 1 d .
C(67) C 0.3434(7) -0.0195(6) -0.0870(3) 0.023(2) Uani 1.00 1 d .
C(68) C 0.4910(6) 0.1749(6) 0.1556(3) 0.0210(19) Uani 1.00 1 d .
C(69) C 0.4169(7) 0.0967(6) 0.1601(3) 0.021(2) Uani 1.00 1 d .
C(70) C 0.4905(7) 0.1763(7) 0.2608(4) 0.028(2) Uani 1.00 1 d .
C(71) C 0.6461(9) 0.3542(7) 0.4650(4) 0.037(2) Uani 1.00 1 d .
C(72) C 0.7512(9) 0.3751(7) 0.4961(5) 0.045(2) Uani 1.00 1 d .
C(73) C 0.6081(12) 0.4313(9) 0.4505(9) 0.097(6) Uani 1.00 1 d .
H(1) H 0.4043 0.2212 0.4617 0.029 Uiso 1.00 1 c R
H(2) H 0.3461 0.3385 0.4401 0.034 Uiso 1.00 1 c R
H(3) H 0.2145 0.4172 0.4342 0.033 Uiso 1.00 1 c R
H(4) H 0.0567 0.4325 0.4520 0.050 Uiso 1.00 1 c R
H(5) H -0.0403 0.3320 0.5034 0.036 Uiso 1.00 1 c R
H(6) H 0.0101 0.2095 0.5268 0.039 Uiso 1.00 1 c R
H(7) H 0.0578 0.1081 0.5459 0.025 Uiso 1.00 1 c R
H(8) H -0.0502 0.0177 0.5815 0.031 Uiso 1.00 1 c R
H(9) H -0.1432 -0.0877 0.6296 0.035 Uiso 1.00 1 c R
H(10) H -0.0828 -0.2054 0.6568 0.034 Uiso 1.00 1 c R
H(11) H 0.0628 -0.2804 0.6588 0.034 Uiso 1.00 1 c R
H(12) H 0.2228 -0.2848 0.6349 0.030 Uiso 1.00 1 c R
H(13) H 0.3142 -0.1664 0.5911 0.030 Uiso 1.00 1 c R
H(14) H 0.0798 -0.1714 0.3950 0.027 Uiso 1.00 1 c R
H(15) H 0.1082 -0.2803 0.3366 0.039 Uiso 1.00 1 c R
H(16) H 0.2165 -0.3783 0.3090 0.040 Uiso 1.00 1 c R
H(17) H 0.3712 -0.4154 0.3228 0.045 Uiso 1.00 1 c R
H(18) H 0.5057 -0.3318 0.3930 0.037 Uiso 1.00 1 c R
H(19) H 0.4875 -0.2095 0.4510 0.034 Uiso 1.00 1 c R
H(20) H 0.4598 -0.1203 0.5008 0.029 Uiso 1.00 1 c R
H(21) H 0.5812 -0.0687 0.5646 0.029 Uiso 1.00 1 c R
H(22) H 0.7044 0.0063 0.6462 0.033 Uiso 1.00 1 c R
H(23) H 0.6669 0.1023 0.7097 0.030 Uiso 1.00 1 c R
H(24) H 0.5396 0.1822 0.7424 0.036 Uiso 1.00 1 c R
H(25) H 0.3770 0.2047 0.7265 0.037 Uiso 1.00 1 c R
H(26) H 0.2629 0.1299 0.6453 0.031 Uiso 1.00 1 c R
H(27) H 0.7476 0.3799 0.5354 0.054 Uiso 1.00 1 c R
H(28) H 0.7944 0.4327 0.4885 0.054 Uiso 1.00 1 c R
H(29) H 0.7816 0.3269 0.4854 0.054 Uiso 1.00 1 c R
H(30) H 0.6291 0.4471 0.4158 0.117 Uiso 1.00 1 c R
H(31) H 0.6381 0.4836 0.4794 0.117 Uiso 1.00 1 c R
H(32) H 0.5322 0.4136 0.4467 0.117 Uiso 1.00 1 c R

loop_
_atom_site_aniso_label
_atom_site_aniso_U_11
_atom_site_aniso_U_22
_atom_site_aniso_U_33
_atom_site_aniso_U_12
_atom_site_aniso_U_13
_atom_site_aniso_U_23
Pd(1) 0.0157(3) 0.0202(3) 0.0180(3) 0.0059(2) 0.0016(2) 0.0052(2)
Pd(2) 0.0174(3) 0.0210(4) 0.0212(3) 0.0067(2) 0.0018(2) 0.0062(3)
Pd(3) 0.0173(3) 0.0214(4) 0.0196(3) 0.0053(3) 0.0013(2) 0.0062(3)
Pd(4) 0.0283(4) 0.0186(4) 0.0179(3) 0.0053(3) -0.0002(3) 0.0042(3)
Pd(5) 0.0154(3) 0.0187(4) 0.0202(3) 0.0049(2) 0.0011(2) 0.0053(2)
Fe(1) 0.0166(6) 0.0232(7) 0.0202(6) 0.0071(5) 0.0035(5) 0.0085(5)
S(1) 0.0286(13) 0.0314(13) 0.0169(11) 0.0089(10) 0.0007(9) 0.0024(10)
S(2) 0.0202(12) 0.0260(12) 0.0209(11) 0.0039(9) 0.0023(9) 0.0057(9)
S(3) 0.0222(12) 0.0210(12) 0.0205(11) 0.0032(9) 0.0005(9) 0.0038(9)
S(4) 0.0203(11) 0.0199(11) 0.0172(11) 0.0052(9) 0.0008(8) 0.0039(9)
S(5) 0.0176(11) 0.0201(11) 0.0185(11) 0.0034(9) 0.0023(8) 0.0024(9)
S(6) 0.0190(11) 0.0174(11) 0.0223(11) 0.0063(8) 0.0030(8) 0.0081(9)
S(7) 0.0177(11) 0.0249(12) 0.0227(11) 0.0060(9) 0.0041(9) 0.0088(9)
S(8) 0.0252(13) 0.0290(13) 0.0209(11) 0.0079(10) 0.0017(9) 0.0030(10)
S(9) 0.0325(14) 0.0316(13) 0.0206(12) 0.0106(11) 0.0067(10) 0.0116(10)
S(10) 0.0524(18) 0.0465(17) 0.0180(12) 0.0198(14) 0.0045(11) 0.0017(11)
S(11) 0.0360(15) 0.0405(15) 0.0207(12) 0.0173(12) 0.0043(10) 0.0031(11)
S(12) 0.0227(12) 0.0297(13) 0.0237(12) 0.0081(10) 0.0075(9) 0.0084(10)
S(13) 0.0252(13) 0.0254(12) 0.0258(12) 0.0062(10) 0.0012(10) 0.0013(10)
S(14) 0.0201(12) 0.0234(12) 0.0217(11) 0.0027(9) 0.0027(9) 0.0054(9)
S(15) 0.0220(12) 0.0184(11) 0.0213(11) 0.0041(9) 0.0015(9) 0.0020(9)
S(16) 0.0183(12) 0.0244(12) 0.0245(12) 0.0051(9) 0.0017(9) 0.0065(9)
S(17) 0.0203(12) 0.0246(12) 0.0215(11) 0.0050(9) -0.0005(9) 0.0081(9)
S(18) 0.0323(14) 0.0258(13) 0.0257(13) 0.0080(10) -0.0031(10) 0.0028(10)
S(19) 0.0272(13) 0.0371(14) 0.0206(12) 0.0118(10) 0.0022(9) 0.0104(10)
S(20) 0.0502(18) 0.0514(18) 0.0220(13) 0.0220(14) -0.0000(12) 0.0049(12)
S(21) 0.0259(13) 0.0428(15) 0.0203(12) 0.0056(11) 0.0007(9) 0.0057(11)
S(22) 0.0180(12) 0.0271(12) 0.0238(12) 0.0037(9) 0.0042(9) 0.0083(10)
S(23) 0.0199(12) 0.0263(12) 0.0205(11) 0.0037(9) 0.0018(9) 0.0069(9)
S(24) 0.0191(12) 0.0217(12) 0.0196(11) 0.0035(9) 0.0026(8) 0.0044(9)
S(25) 0.0192(12) 0.0231(12) 0.0206(11) 0.0018(9) 0.0010(9) 0.0043(9)
S(26) 0.0235(12) 0.0245(12) 0.0195(11) 0.0051(9) 0.0036(9) 0.0064(9)
S(27) 0.0228(12) 0.0236(12) 0.0219(12) 0.0031(9) 0.0019(9) 0.0043(9)
S(28) 0.0241(13) 0.0278(13) 0.0192(11) 0.0020(9) 0.0024(9) 0.0053(9)
S(29) 0.0231(12) 0.0284(13) 0.0217(12) 0.0055(10) 0.0043(9) 0.0093(10)
S(30) 0.0302(14) 0.0333(14) 0.0202(12) 0.0064(10) 0.0029(10) 0.0056(10)
S(31) 0.0291(14) 0.0401(15) 0.0161(11) 0.0096(11) -0.0019(9) -0.0012(10)
S(32) 0.0201(12) 0.0287(13) 0.0196(11) 0.0077(9) 0.0015(9) 0.0051(9)
S(33) 0.0231(12) 0.0237(12) 0.0170(11) 0.0055(9) -0.0010(9) -0.0015(9)
S(34) 0.0274(13) 0.0221(12) 0.0170(11) 0.0046(9) -0.0001(9) 0.0036(9)
S(35) 0.0259(13) 0.0219(12) 0.0192(11) 0.0066(9) -0.0011(9) 0.0025(9)
S(36) 0.0311(13) 0.0185(11) 0.0166(11) 0.0055(9) -0.0029(9) 0.0010(9)
S(37) 0.0251(13) 0.0229(12) 0.0217(11) 0.0062(9) 0.0020(9) 0.0063(9)
S(38) 0.0303(14) 0.0372(15) 0.0170(11) 0.0116(11) -0.0007(9) -0.0028(10)
S(39) 0.0249(13) 0.0450(16) 0.0177(11) 0.0135(11) 0.0029(9) 0.0084(11)
S(40) 0.0394(17) 0.076(2) 0.0170(12) 0.0180(15) 0.0029(11) 0.0001(13)
S(41) 0.0327(14) 0.0382(15) 0.0193(12) 0.0137(11) 0.0036(10) 0.0015(10)
S(42) 0.0234(12) 0.0251(12) 0.0224(12) 0.0084(9) 0.0036(9) 0.0061(9)
S(43) 0.0237(13) 0.0240(12) 0.0252(12) 0.0037(9) 0.0019(9) -0.0010(10)
S(44) 0.0205(12) 0.0209(12) 0.0207(11) 0.0018(9) -0.0004(9) 0.0017(9)
S(45) 0.0198(12) 0.0190(11) 0.0225(11) 0.0055(9) 0.0019(9) 0.0028(9)
S(46) 0.0219(12) 0.0189(11) 0.0189(11) 0.0009(9) -0.0006(9) 0.0029(9)
S(47) 0.0169(11) 0.0237(12) 0.0194(11) 0.0050(9) -0.0001(8) 0.0076(9)
S(48) 0.0238(12) 0.0261(12) 0.0201(11) 0.0045(9) 0.0010(9) 0.0067(9)
S(49) 0.0178(12) 0.0347(14) 0.0182(11) 0.0031(9) 0.0028(8) 0.0097(10)
S(50) 0.0312(14) 0.0379(15) 0.0192(12) 0.0067(11) 0.0023(10) 0.0062(10)
O(1) 0.018(3) 0.022(3) 0.033(3) 0.011(2) 0.007(2) 0.014(2)
O(2) 0.017(3) 0.038(3) 0.021(3) 0.015(2) 0.000(2) 0.006(2)
O(3) 0.032(4) 0.045(4) 0.032(4) 0.012(3) 0.010(3) 0.011(3)
N(1) 0.015(3) 0.022(4) 0.023(4) 0.005(3) 0.002(3) 0.009(3)
N(2) 0.015(3) 0.025(4) 0.015(3) -0.002(3) -0.000(2) 0.002(3)
N(3) 0.013(3) 0.023(4) 0.020(3) 0.002(3) 0.001(2) 0.009(3)
N(4) 0.019(4) 0.027(4) 0.022(4) 0.009(3) 0.008(3) 0.009(3)
C(1) 0.025(5) 0.025(4) 0.016(4) 0.015(3) 0.003(3) 0.007(3)
C(2) 0.012(4) 0.031(5) 0.029(5) 0.006(3) 0.000(3) 0.007(4)
C(3) 0.041(6) 0.028(5) 0.017(4) 0.010(4) 0.004(4) 0.009(4)
C(4) 0.027(5) 0.030(5) 0.025(5) 0.011(4) 0.001(4) 0.007(4)
C(5) 0.022(5) 0.017(4) 0.042(5) 0.001(3) 0.004(4) 0.006(4)
C(6) 0.051(7) 0.022(5) 0.050(7) 0.012(5) -0.009(5) 0.007(5)
C(7) 0.032(5) 0.025(5) 0.039(5) 0.019(4) 0.004(4) 0.005(4)
C(8) 0.026(5) 0.036(6) 0.035(5) 0.011(4) 0.001(4) 0.011(4)
C(9) 0.014(4) 0.026(5) 0.022(4) 0.007(3) -0.003(3) 0.005(3)
C(10) 0.018(4) 0.028(5) 0.028(5) 0.005(3) 0.006(3) 0.008(4)
C(11) 0.016(4) 0.026(4) 0.026(4) 0.015(3) 0.005(3) 0.006(3)
C(12) 0.014(4) 0.023(4) 0.022(4) -0.001(3) -0.001(3) 0.008(3)
C(13) 0.025(5) 0.028(5) 0.035(5) 0.017(4) 0.013(4) 0.015(4)
C(14) 0.024(5) 0.036(5) 0.030(5) 0.008(4) 0.009(4) 0.010(4)
C(15) 0.015(4) 0.028(5) 0.040(6) -0.001(3) 0.009(4) 0.002(4)
C(16) 0.019(4) 0.024(4) 0.022(4) 0.001(3) 0.004(3) 0.012(3)
C(17) 0.017(4) 0.023(4) 0.019(4) 0.009(3) 0.004(3) 0.001(3)
C(18) 0.023(5) 0.028(5) 0.030(5) 0.001(4) 0.003(4) 0.005(4)
C(19) 0.022(5) 0.034(5) 0.023(4) 0.012(4) 0.003(3) 0.017(4)
C(20) 0.020(4) 0.031(5) 0.027(5) 0.014(4) -0.004(3) 0.008(4)
C(21) 0.016(4) 0.032(5) 0.024(4) 0.001(3) 0.004(3) 0.015(4)
C(22) 0.025(5) 0.029(5) 0.021(4) 0.016(4) 0.004(3) 0.008(4)
C(23) 0.024(5) 0.033(5) 0.036(5) 0.000(4) 0.000(4) 0.008(4)
C(24) 0.017(4) 0.022(4) 0.029(5) 0.002(3) 0.006(3) 0.011(4)
C(25) 0.040(6) 0.027(5) 0.022(5) 0.003(4) -0.009(4) -0.007(4)
C(26) 0.045(7) 0.047(6) 0.031(5) 0.027(5) 0.014(5) 0.005(5)
C(27) 0.024(5) 0.037(6) 0.033(5) 0.010(4) 0.011(4) 0.005(4)
C(28) 0.029(5) 0.033(5) 0.023(5) 0.009(4) 0.007(4) 0.006(4)
C(29) 0.014(4) 0.025(4) 0.023(4) 0.012(3) 0.002(3) 0.007(3)
C(30) 0.016(4) 0.015(4) 0.036(5) 0.004(3) -0.000(3) 0.010(4)
C(31) 0.019(4) 0.026(5) 0.032(5) 0.010(3) 0.014(4) 0.011(4)
C(32) 0.017(4) 0.023(4) 0.026(4) 0.009(3) 0.003(3) 0.007(3)
C(33) 0.026(5) 0.034(5) 0.015(4) 0.013(4) 0.003(3) 0.007(4)
C(34) 0.032(5) 0.019(4) 0.030(5) 0.008(4) -0.004(4) 0.010(4)
C(35) 0.021(5) 0.027(5) 0.025(5) 0.008(4) -0.003(3) 0.005(4)
C(36) 0.023(4) 0.019(4) 0.023(4) 0.001(3) 0.003(3) 0.009(3)
C(37) 0.018(4) 0.029(5) 0.020(4) 0.010(3) 0.001(3) 0.010(3)
C(38) 0.033(5) 0.034(5) 0.027(5) 0.016(4) 0.009(4) 0.009(4)
C(39) 0.028(5) 0.029(5) 0.029(5) 0.005(4) 0.002(4) -0.011(4)
C(40) 0.020(5) 0.034(5) 0.030(5) 0.017(4) 0.008(4) 0.003(4)
C(41) 0.017(5) 0.045(6) 0.024(5) 0.014(4) -0.002(3) 0.006(4)
C(42) 0.007(4) 0.045(6) 0.031(5) 0.014(4) 0.004(3) 0.016(4)
C(43) 0.011(4) 0.026(5) 0.016(4) 0.010(3) -0.004(3) -0.016(3)
C(44) 0.024(5) 0.039(6) 0.020(4) 0.017(4) -0.004(3) 0.009(4)
C(45) 0.031(5) 0.039(6) 0.015(4) 0.020(4) 0.009(3) 0.009(4)
C(46) 0.026(5) 0.046(6) 0.028(5) 0.031(4) 0.009(4) 0.008(4)
C(47) 0.009(4) 0.063(7) 0.026(5) 0.018(4) 0.002(3) 0.017(5)
C(48) 0.011(4) 0.027(5) 0.034(5) 0.011(3) 0.004(3) 0.009(4)
C(49) 0.022(5) 0.039(5) 0.018(4) 0.015(4) -0.007(3) 0.000(4)
C(50) 0.020(4) 0.024(4) 0.020(4) 0.009(3) -0.001(3) 0.005(3)
C(51) 0.029(5) 0.026(5) 0.016(4) 0.014(4) -0.005(3) 0.003(3)
C(52) 0.048(6) 0.036(6) 0.022(5) 0.028(5) -0.003(4) 0.005(4)
C(53) 0.027(5) 0.042(6) 0.039(6) 0.020(4) 0.017(4) 0.027(5)
C(54) 0.047(6) 0.038(6) 0.022(5) 0.040(5) 0.027(4) 0.019(4)
C(55) 0.021(4) 0.026(5) 0.013(4) 0.020(4) -0.006(3) -0.013(3)
C(56) 0.019(4) 0.031(5) 0.016(4) 0.004(3) -0.009(3) 0.000(4)
C(57) 0.025(5) 0.033(5) 0.029(5) 0.020(4) 0.008(4) 0.005(4)
C(58) 0.026(5) 0.033(5) 0.039(6) 0.014(4) 0.004(4) 0.018(4)
C(59) 0.018(4) 0.040(6) 0.018(4) 0.013(4) -0.004(3) -0.001(4)
C(60) 0.025(5) 0.023(4) 0.018(4) 0.013(3) 0.005(3) 0.010(3)
C(61) 0.023(5) 0.021(4) 0.014(4) 0.016(3) 0.001(3) 0.002(3)
C(62) 0.022(5) 0.024(5) 0.025(5) 0.009(4) 0.002(3) 0.003(4)
C(63) 0.027(5) 0.028(5) 0.017(4) 0.018(4) -0.003(3) 0.008(3)
C(64) 0.019(5) 0.045(6) 0.026(5) 0.018(4) -0.000(3) 0.007(4)
C(65) 0.034(5) 0.026(5) 0.021(4) 0.021(4) 0.006(4) 0.001(4)
C(66) 0.026(5) 0.018(4) 0.026(4) 0.016(4) 0.006(3) 0.004(3)
C(67) 0.022(5) 0.030(5) 0.019(4) 0.015(4) -0.008(3) 0.002(4)
C(68) 0.011(4) 0.031(5) 0.021(4) 0.005(3) 0.002(3) 0.012(4)
C(69) 0.021(4) 0.030(5) 0.020(4) 0.014(4) -0.000(3) 0.020(4)
C(70) 0.022(5) 0.037(5) 0.034(5) 0.020(4) 0.007(4) 0.014(4)
C(71) 0.044(7) 0.035(6) 0.038(6) 0.020(5) 0.008(5) 0.009(5)
C(72) 0.049(7) 0.035(6) 0.054(7) 0.008(5) 0.019(6) 0.014(5)
C(73) 0.065(10) 0.040(8) 0.174(19) 0.011(7) -0.029(11) 0.028(10)

loop_
_atom_type_symbol
_atom_type_description
_atom_type_scat_dispersion_real
_atom_type_scat_dispersion_imag
_atom_type_scat_source
C C 0.003 0.002
;
International Tables for Crystallography
(1992, Vol. C, Tables 4.2.6.8 and 6.1.1.4)
;
H H 0.000 0.000
;
International Tables for Crystallography
(1992, Vol. C, Table 6.1.1.4)
;
Fe Fe 0.346 0.844
;
International Tables for Crystallography
(1992, Vol. C, Tables 4.2.6.8 and 6.1.1.4)
;
N N 0.006 0.003
;
International Tables for Crystallography
(1992, Vol. C, Tables 4.2.6.8 and 6.1.1.4)
;
O O 0.011 0.006
;
International Tables for Crystallography
(1992, Vol. C, Tables 4.2.6.8 and 6.1.1.4)
;
Pd Pd -0.999 1.007
;
International Tables for Crystallography
(1992, Vol. C, Tables 4.2.6.8 and 6.1.1.4)
;
S S 0.125 0.123
;
International Tables for Crystallography
(1992, Vol. C, Tables 4.2.6.8 and 6.1.1.4)
;

loop_
_geom_angle_atom_site_label_1
_geom_angle_atom_site_label_2
_geom_angle_atom_site_label_3
_geom_angle
_geom_angle_publ_flag
Pd(2) Pd(1) S(4) 92.92(7) yes
Pd(2) Pd(1) S(5) 92.99(7) yes
Pd(2) Pd(1) S(6) 92.02(7) yes
Pd(2) Pd(1) S(7) 92.70(7) yes
S(4) Pd(1) S(5) 89.35(8) yes
S(4) Pd(1) S(6) 88.71(8) yes
S(4) Pd(1) S(7) 174.17(10) yes
S(5) Pd(1) S(6) 174.71(10) yes
S(5) Pd(1) S(7) 91.92(8) yes
S(6) Pd(1) S(7) 89.54(8) yes
Pd(1) Pd(2) S(14) 93.17(7) yes
Pd(1) Pd(2) S(15) 94.12(7) yes
Pd(1) Pd(2) S(16) 91.59(7) yes
Pd(1) Pd(2) S(17) 93.12(7) yes
S(14) Pd(2) S(15) 89.86(8) yes
S(14) Pd(2) S(16) 89.83(8) yes
S(14) Pd(2) S(17) 173.70(10) yes
S(15) Pd(2) S(16) 174.29(10) yes
S(15) Pd(2) S(17) 89.84(8) yes
S(16) Pd(2) S(17) 89.84(8) yes
S(24) Pd(3) S(25) 89.45(8) yes
S(24) Pd(3) S(26) 89.84(8) yes
S(24) Pd(3) S(27) 178.09(10) yes
S(25) Pd(3) S(26) 176.65(10) yes
S(25) Pd(3) S(27) 90.78(8) yes
S(26) Pd(3) S(27) 89.82(8) yes
S(34) Pd(4) S(35) 89.62(8) yes
S(34) Pd(4) S(36) 90.06(8) yes
S(34) Pd(4) S(37) 177.79(11) yes
S(35) Pd(4) S(36) 177.96(11) yes
S(35) Pd(4) S(37) 90.59(8) yes
S(36) Pd(4) S(37) 89.66(8) yes
S(44) Pd(5) S(45) 89.48(8) yes
S(44) Pd(5) S(46) 91.40(8) yes
S(44) Pd(5) S(47) 174.26(10) yes
S(45) Pd(5) S(46) 176.36(10) yes
S(45) Pd(5) S(47) 89.27(8) yes
S(46) Pd(5) S(47) 89.50(8) yes
O(1) Fe(1) O(2) 94.0(2) yes
O(1) Fe(1) N(1) 93.0(3) yes
O(1) Fe(1) N(2) 174.5(3) yes
O(1) Fe(1) N(3) 90.8(3) yes
O(1) Fe(1) N(4) 88.6(2) yes
O(2) Fe(1) N(1) 87.0(2) yes
O(2) Fe(1) N(2) 89.7(2) yes
O(2) Fe(1) N(3) 93.4(2) yes
O(2) Fe(1) N(4) 175.9(3) yes
N(1) Fe(1) N(2) 83.2(3) yes
N(1) Fe(1) N(3) 176.1(3) yes
N(1) Fe(1) N(4) 96.1(3) yes
N(2) Fe(1) N(3) 93.0(3) yes
N(2) Fe(1) N(4) 87.9(2) yes
N(3) Fe(1) N(4) 83.4(3) yes
C(41) S(2) C(42) 96.9(4) yes
C(41) S(3) C(43) 95.8(4) yes
Pd(1) S(4) C(42) 103.0(3) yes
Pd(1) S(5) C(43) 101.7(2) yes
Pd(1) S(6) C(44) 101.8(3) yes
Pd(1) S(7) C(45) 101.7(3) yes
C(44) S(8) C(46) 96.9(4) yes
C(45) S(9) C(46) 97.6(4) yes
C(47) S(12) C(48) 97.6(4) yes
C(47) S(13) C(49) 99.1(4) yes
Pd(2) S(14) C(48) 102.1(3) yes
Pd(2) S(15) C(49) 100.8(3) yes
Pd(2) S(16) C(50) 101.7(2) yes
Pd(2) S(17) C(51) 102.2(3) yes
C(50) S(18) C(52) 97.9(4) yes
C(51) S(19) C(52) 98.1(4) yes
C(53) S(22) C(54) 94.6(5) yes
C(53) S(23) C(55) 96.6(4) yes
Pd(3) S(24) C(54) 101.7(3) yes
Pd(3) S(25) C(55) 101.1(2) yes
Pd(3) S(26) C(56) 102.6(3) yes
Pd(3) S(27) C(57) 102.0(3) yes
C(56) S(28) C(58) 98.6(4) yes
C(57) S(29) C(58) 97.5(4) yes
C(59) S(32) C(60) 97.1(4) yes
C(59) S(33) C(61) 97.9(4) yes
Pd(4) S(34) C(60) 101.6(3) yes
Pd(4) S(35) C(61) 102.0(2) yes
Pd(4) S(36) C(62) 101.0(3) yes
Pd(4) S(37) C(63) 101.4(3) yes
C(62) S(38) C(64) 97.2(4) yes
C(63) S(39) C(64) 98.0(4) yes
C(65) S(42) C(66) 97.5(4) yes
C(65) S(43) C(67) 97.5(4) yes
Pd(5) S(44) C(66) 101.9(3) yes
Pd(5) S(45) C(67) 102.0(3) yes
Pd(5) S(46) C(68) 102.1(2) yes
Pd(5) S(47) C(69) 102.0(3) yes
C(68) S(48) C(70) 97.6(4) yes
C(69) S(49) C(70) 97.5(4) yes
Fe(1) O(1) C(1) 128.5(5) yes
Fe(1) O(2) C(21) 127.7(5) yes
Fe(1) N(1) C(11) 125.0(6) yes
Fe(1) N(1) C(12) 113.2(6) yes
C(11) N(1) C(12) 121.7(8) yes
Fe(1) N(2) C(17) 112.8(6) yes
Fe(1) N(2) C(20) 127.1(6) yes
C(17) N(2) C(20) 120.0(8) yes
Fe(1) N(3) C(31) 125.2(5) yes
Fe(1) N(3) C(32) 113.3(6) yes
C(31) N(3) C(32) 121.3(8) yes
Fe(1) N(4) C(37) 112.0(5) yes
Fe(1) N(4) C(40) 128.6(6) yes
C(37) N(4) C(40) 119.3(7) yes
O(1) C(1) C(2) 116.0(8) yes
O(1) C(1) C(10) 125.3(8) yes
C(2) C(1) C(10) 118.7(9) yes
C(1) C(2) C(3) 120.6(9) yes
C(2) C(3) C(4) 122.7(9) yes
C(3) C(4) C(5) 120.9(9) yes
C(3) C(4) C(9) 119.0(10) yes
C(5) C(4) C(9) 120.1(9) yes
C(4) C(5) C(6) 121.7(9) yes
C(5) C(6) C(7) 118.3(11) yes
C(6) C(7) C(8) 121.5(11) yes
C(7) C(8) C(9) 121.3(9) yes
C(4) C(9) C(8) 117.0(9) yes
C(4) C(9) C(10) 118.7(9) yes
C(8) C(9) C(10) 124.2(8) yes
C(1) C(10) C(9) 120.1(8) yes
C(1) C(10) C(11) 121.0(9) yes
C(9) C(10) C(11) 118.9(9) yes
N(1) C(11) C(10) 127.2(9) yes
N(1) C(12) C(13) 127.9(9) yes
N(1) C(12) C(17) 113.8(8) yes
C(13) C(12) C(17) 118.2(8) yes
C(12) C(13) C(14) 120.1(10) yes
C(13) C(14) C(15) 122.8(10) yes
C(14) C(15) C(16) 117.6(9) yes
C(15) C(16) C(17) 119.5(9) yes
C(15) C(16) C(18) 123.1(8) yes
C(17) C(16) C(18) 117.4(9) yes
N(2) C(17) C(12) 117.0(8) yes
N(2) C(17) C(16) 121.2(9) yes
C(12) C(17) C(16) 121.7(8) yes
C(16) C(18) C(19) 121.2(9) yes
C(18) C(19) C(20) 117.4(10) yes
N(2) C(20) C(19) 122.6(9) yes
O(2) C(21) C(22) 116.4(8) yes
O(2) C(21) C(30) 126.0(7) yes
C(22) C(21) C(30) 117.6(9) yes
C(21) C(22) C(23) 122.1(9) yes
C(22) C(23) C(24) 123.0(8) yes
C(23) C(24) C(25) 121.4(8) yes
C(23) C(24) C(29) 115.9(8) yes
C(25) C(24) C(29) 122.7(9) yes
C(24) C(25) C(26) 119.0(8) yes
C(25) C(26) C(27) 120.5(10) yes
C(26) C(27) C(28) 121.2(10) yes
C(27) C(28) C(29) 119.3(8) yes
C(24) C(29) C(28) 117.2(8) yes
C(24) C(29) C(30) 120.8(8) yes
C(28) C(29) C(30) 121.8(7) yes
C(21) C(30) C(29) 120.3(7) yes
C(21) C(30) C(31) 120.5(8) yes
C(29) C(30) C(31) 119.1(8) yes
N(3) C(31) C(30) 127.1(9) yes
N(3) C(32) C(33) 126.5(8) yes
N(3) C(32) C(37) 113.7(8) yes
C(33) C(32) C(37) 119.8(7) yes
C(32) C(33) C(34) 117.8(9) yes
C(33) C(34) C(35) 121.7(10) yes
C(34) C(35) C(36) 121.7(8) yes
C(35) C(36) C(37) 118.1(8) yes
C(35) C(36) C(38) 125.2(8) yes
C(37) C(36) C(38) 116.6(9) yes
N(4) C(37) C(32) 117.6(7) yes
N(4) C(37) C(36) 121.6(8) yes
C(32) C(37) C(36) 120.8(9) yes
C(36) C(38) C(39) 121.0(8) yes
C(38) C(39) C(40) 118.3(9) yes
N(4) C(40) C(39) 123.0(9) yes
S(1) C(41) S(2) 121.3(6) yes
S(1) C(41) S(3) 123.7(5) yes
S(2) C(41) S(3) 114.9(5) yes
S(2) C(42) S(4) 121.6(5) yes
S(2) C(42) C(43) 115.7(6) yes
S(4) C(42) C(43) 122.7(7) yes
S(3) C(43) S(5) 120.1(4) yes
S(3) C(43) C(42) 116.7(7) yes
S(5) C(43) C(42) 123.2(6) yes
S(6) C(44) S(8) 119.7(5) yes
S(6) C(44) C(45) 123.6(7) yes
S(8) C(44) C(45) 116.6(7) yes
S(7) C(45) S(9) 121.8(5) yes
S(7) C(45) C(44) 123.2(7) yes
S(9) C(45) C(44) 114.9(6) yes
S(8) C(46) S(9) 113.9(5) yes
S(8) C(46) S(10) 121.8(5) yes
S(9) C(46) S(10) 124.3(6) yes
S(11) C(47) S(12) 120.4(6) yes
S(11) C(47) S(13) 127.7(6) yes
S(12) C(47) S(13) 111.7(5) yes
S(12) C(48) S(14) 120.9(5) yes
S(12) C(48) C(49) 116.0(6) yes
S(14) C(48) C(49) 123.1(8) yes
S(13) C(49) S(15) 120.4(5) yes
S(13) C(49) C(48) 115.5(7) yes
S(15) C(49) C(48) 124.0(7) yes
S(16) C(50) S(18) 121.5(5) yes
S(16) C(50) C(51) 123.1(6) yes
S(18) C(50) C(51) 115.4(7) yes
S(17) C(51) S(19) 121.7(5) yes
S(17) C(51) C(50) 123.2(7) yes
S(19) C(51) C(50) 115.2(6) yes
S(18) C(52) S(19) 113.4(5) yes
S(18) C(52) S(20) 122.9(5) yes
S(19) C(52) S(20) 123.7(6) yes
S(21) C(53) S(22) 121.8(6) yes
S(21) C(53) S(23) 123.4(5) yes
S(22) C(53) S(23) 114.7(6) yes
S(22) C(54) S(24) 118.6(5) yes
S(22) C(54) C(55) 121.0(6) yes
S(24) C(54) C(55) 120.5(7) yes
S(23) C(55) S(25) 120.0(4) yes
S(23) C(55) C(54) 113.0(7) yes
S(25) C(55) C(54) 127.1(6) yes
S(26) C(56) S(28) 121.7(5) yes
S(26) C(56) C(57) 123.4(6) yes
S(28) C(56) C(57) 114.9(7) yes
S(27) C(57) S(29) 121.2(5) yes
S(27) C(57) C(56) 122.1(7) yes
S(29) C(57) C(56) 116.7(6) yes
S(28) C(58) S(29) 112.3(5) yes
S(28) C(58) S(30) 123.8(5) yes
S(29) C(58) S(30) 123.9(6) yes
S(31) C(59) S(32) 123.4(6) yes
S(31) C(59) S(33) 123.0(5) yes
S(32) C(59) S(33) 113.6(5) yes
S(32) C(60) S(34) 120.1(5) yes
S(32) C(60) C(61) 116.9(6) yes
S(34) C(60) C(61) 123.1(7) yes
S(33) C(61) S(35) 121.8(4) yes
S(33) C(61) C(60) 114.6(6) yes
S(35) C(61) C(60) 123.6(6) yes
S(36) C(62) S(38) 120.5(5) yes
S(36) C(62) C(63) 124.6(7) yes
S(38) C(62) C(63) 114.9(7) yes
S(37) C(63) S(39) 119.8(5) yes
S(37) C(63) C(62) 123.3(7) yes
S(39) C(63) C(62) 116.8(6) yes
S(38) C(64) S(39) 113.1(5) yes
S(38) C(64) S(40) 122.1(5) yes
S(39) C(64) S(40) 124.8(6) yes
S(41) C(65) S(42) 125.1(6) yes
S(41) C(65) S(43) 121.3(5) yes
S(42) C(65) S(43) 113.5(5) yes
S(42) C(66) S(44) 121.0(5) yes
S(42) C(66) C(67) 115.7(6) yes
S(44) C(66) C(67) 123.3(7) yes
S(43) C(67) S(45) 121.1(5) yes
S(43) C(67) C(66) 115.6(7) yes
S(45) C(67) C(66) 123.2(6) yes
S(46) C(68) S(48) 121.6(5) yes
S(46) C(68) C(69) 123.0(6) yes
S(48) C(68) C(69) 115.4(7) yes
S(47) C(69) S(49) 120.7(5) yes
S(47) C(69) C(68) 123.3(7) yes
S(49) C(69) C(68) 115.9(6) yes
S(48) C(70) S(49) 113.5(5) yes
S(48) C(70) S(50) 121.7(5) yes
S(49) C(70) S(50) 124.9(6) yes
O(3) C(71) C(72) 121.8(11) yes
O(3) C(71) C(73) 120.1(11) yes
C(72) C(71) C(73) 118.0(10) yes
C(1) C(2) H(1) 119.7 no
C(3) C(2) H(1) 119.7 no
C(2) C(3) H(2) 118.7 no
C(4) C(3) H(2) 118.7 no
C(4) C(5) H(3) 119.2 no
C(6) C(5) H(3) 119.2 no
C(5) C(6) H(4) 120.9 no
C(7) C(6) H(4) 120.9 no
C(6) C(7) H(5) 119.3 no
C(8) C(7) H(5) 119.2 no
C(7) C(8) H(6) 119.3 no
C(9) C(8) H(6) 119.3 no
N(1) C(11) H(7) 116.4 no
C(10) C(11) H(7) 116.4 no
C(12) C(13) H(8) 119.9 no
C(14) C(13) H(8) 119.9 no
C(13) C(14) H(9) 118.6 no
C(15) C(14) H(9) 118.6 no
C(14) C(15) H(10) 121.2 no
C(16) C(15) H(10) 121.2 no
C(16) C(18) H(11) 119.4 no
C(19) C(18) H(11) 119.4 no
C(18) C(19) H(12) 121.3 no
C(20) C(19) H(12) 121.3 no
N(2) C(20) H(13) 118.7 no
C(19) C(20) H(13) 118.7 no
C(21) C(22) H(14) 118.9 no
C(23) C(22) H(14) 118.9 no
C(22) C(23) H(15) 118.5 no
C(24) C(23) H(15) 118.5 no
C(24) C(25) H(16) 120.5 no
C(26) C(25) H(16) 120.5 no
C(25) C(26) H(17) 119.7 no
C(27) C(26) H(17) 119.7 no
C(26) C(27) H(18) 119.4 no
C(28) C(27) H(18) 119.4 no
C(27) C(28) H(19) 120.4 no
C(29) C(28) H(19) 120.3 no
N(3) C(31) H(20) 116.5 no
C(30) C(31) H(20) 116.4 no
C(32) C(33) H(21) 121.1 no
C(34) C(33) H(21) 121.1 no
C(33) C(34) H(22) 119.1 no
C(35) C(34) H(22) 119.1 no
C(34) C(35) H(23) 119.2 no
C(36) C(35) H(23) 119.2 no
C(36) C(38) H(24) 119.5 no
C(39) C(38) H(24) 119.5 no
C(38) C(39) H(25) 120.8 no
C(40) C(39) H(25) 120.8 no
N(4) C(40) H(26) 118.5 no
C(39) C(40) H(26) 118.5 no
C(71) C(72) H(27) 109.5 no
C(71) C(72) H(28) 109.5 no
C(71) C(72) H(29) 109.5 no
H(27) C(72) H(28) 109.5 no
H(27) C(72) H(29) 109.5 no
H(28) C(72) H(29) 109.5 no
C(71) C(73) H(30) 109.5 no
C(71) C(73) H(31) 109.5 no
C(71) C(73) H(32) 109.5 no
H(30) C(73) H(31) 109.5 no
H(30) C(73) H(32) 109.5 no
H(31) C(73) H(32) 109.5 no

loop_
_geom_bond_atom_site_label_1
_geom_bond_atom_site_label_2
_geom_bond_distance
_geom_bond_publ_flag
Pd(1) Pd(2) 2.8913(11) yes
Pd(1) S(4) 2.298(2) yes
Pd(1) S(5) 2.316(2) yes
Pd(1) S(6) 2.300(2) yes
Pd(1) S(7) 2.320(2) yes
Pd(2) S(14) 2.284(2) yes
Pd(2) S(15) 2.303(2) yes
Pd(2) S(16) 2.312(2) yes
Pd(2) S(17) 2.301(2) yes
Pd(3) S(24) 2.296(2) yes
Pd(3) S(25) 2.295(2) yes
Pd(3) S(26) 2.286(2) yes
Pd(3) S(27) 2.306(2) yes
Pd(4) S(34) 2.304(2) yes
Pd(4) S(35) 2.304(2) yes
Pd(4) S(36) 2.306(2) yes
Pd(4) S(37) 2.309(2) yes
Pd(5) S(44) 2.308(2) yes
Pd(5) S(45) 2.298(2) yes
Pd(5) S(46) 2.301(2) yes
Pd(5) S(47) 2.299(2) yes
Fe(1) O(1) 1.888(6) yes
Fe(1) O(2) 1.885(5) yes
Fe(1) N(1) 1.946(8) yes
Fe(1) N(2) 1.950(7) yes
Fe(1) N(3) 1.936(8) yes
Fe(1) N(4) 1.970(6) yes
S(1) C(41) 1.661(10) yes
S(2) C(41) 1.719(9) yes
S(2) C(42) 1.722(10) yes
S(3) C(41) 1.725(10) yes
S(3) C(43) 1.738(8) yes
S(4) C(42) 1.705(8) yes
S(5) C(43) 1.729(9) yes
S(6) C(44) 1.709(10) yes
S(7) C(45) 1.702(8) yes
S(8) C(44) 1.747(9) yes
S(8) C(46) 1.726(10) yes
S(9) C(45) 1.747(9) yes
S(9) C(46) 1.726(9) yes
S(10) C(46) 1.657(9) yes
S(11) C(47) 1.617(10) yes
S(12) C(47) 1.794(9) yes
S(12) C(48) 1.748(10) yes
S(13) C(47) 1.710(11) yes
S(13) C(49) 1.764(9) yes
S(14) C(48) 1.676(9) yes
S(15) C(49) 1.691(10) yes
S(16) C(50) 1.687(9) yes
S(17) C(51) 1.678(8) yes
S(18) C(50) 1.735(8) yes
S(18) C(52) 1.739(11) yes
S(19) C(51) 1.737(9) yes
S(19) C(52) 1.731(9) yes
S(20) C(52) 1.651(10) yes
S(21) C(53) 1.663(10) yes
S(22) C(53) 1.721(9) yes
S(22) C(54) 1.739(10) yes
S(23) C(53) 1.719(11) yes
S(23) C(55) 1.785(7) yes
S(24) C(54) 1.772(8) yes
S(25) C(55) 1.700(9) yes
S(26) C(56) 1.705(9) yes
S(27) C(57) 1.728(9) yes
S(28) C(56) 1.740(8) yes
S(28) C(58) 1.731(11) yes
S(29) C(57) 1.735(10) yes
S(29) C(58) 1.755(9) yes
S(30) C(58) 1.633(10) yes
S(31) C(59) 1.647(9) yes
S(32) C(59) 1.732(8) yes
S(32) C(60) 1.744(9) yes
S(33) C(59) 1.736(10) yes
S(33) C(61) 1.750(8) yes
S(34) C(60) 1.704(8) yes
S(35) C(61) 1.681(9) yes
S(36) C(62) 1.686(10) yes
S(37) C(63) 1.691(8) yes
S(38) C(62) 1.772(9) yes
S(38) C(64) 1.765(10) yes
S(39) C(63) 1.756(9) yes
S(39) C(64) 1.717(9) yes
S(40) C(64) 1.638(10) yes
S(41) C(65) 1.656(9) yes
S(42) C(65) 1.717(8) yes
S(42) C(66) 1.755(10) yes
S(43) C(65) 1.743(10) yes
S(43) C(67) 1.740(8) yes
S(44) C(66) 1.695(8) yes
S(45) C(67) 1.701(10) yes
S(46) C(68) 1.704(9) yes
S(47) C(69) 1.704(8) yes
S(48) C(68) 1.745(8) yes
S(48) C(70) 1.735(11) yes
S(49) C(69) 1.753(9) yes
S(49) C(70) 1.720(9) yes
S(50) C(70) 1.652(10) yes
O(1) C(1) 1.308(12) yes
O(2) C(21) 1.300(12) yes
O(3) C(71) 1.234(12) yes
N(1) C(11) 1.303(13) yes
N(1) C(12) 1.401(11) yes
N(2) C(17) 1.365(12) yes
N(2) C(20) 1.336(14) yes
N(3) C(31) 1.316(12) yes
N(3) C(32) 1.410(10) yes
N(4) C(37) 1.363(13) yes
N(4) C(40) 1.320(13) yes
C(1) C(2) 1.434(13) yes
C(1) C(10) 1.415(14) yes
C(2) C(3) 1.347(16) yes
C(3) C(4) 1.404(16) yes
C(4) C(5) 1.412(15) yes
C(4) C(9) 1.428(13) yes
C(5) C(6) 1.359(17) yes
C(6) C(7) 1.405(15) yes
C(7) C(8) 1.379(16) yes
C(8) C(9) 1.399(15) yes
C(9) C(10) 1.438(15) yes
C(10) C(11) 1.430(13) yes
C(12) C(13) 1.398(14) yes
C(12) C(17) 1.400(14) yes
C(13) C(14) 1.395(14) yes
C(14) C(15) 1.392(16) yes
C(15) C(16) 1.417(14) yes
C(16) C(17) 1.420(12) yes
C(16) C(18) 1.421(15) yes
C(18) C(19) 1.377(15) yes
C(19) C(20) 1.428(13) yes
C(21) C(22) 1.429(11) yes
C(21) C(30) 1.434(14) yes
C(22) C(23) 1.339(15) yes
C(23) C(24) 1.468(15) yes
C(24) C(25) 1.380(14) yes
C(24) C(29) 1.425(10) yes
C(25) C(26) 1.371(17) yes
C(26) C(27) 1.401(13) yes
C(27) C(28) 1.398(15) yes
C(28) C(29) 1.415(15) yes
C(29) C(30) 1.445(13) yes
C(30) C(31) 1.411(11) yes
C(32) C(33) 1.388(14) yes
C(32) C(37) 1.399(13) yes
C(33) C(34) 1.462(11) yes
C(34) C(35) 1.327(14) yes
C(35) C(36) 1.389(15) yes
C(36) C(37) 1.437(11) yes
C(36) C(38) 1.408(15) yes
C(38) C(39) 1.368(16) yes
C(39) C(40) 1.414(12) yes
C(42) C(43) 1.376(12) yes
C(44) C(45) 1.373(13) yes
C(48) C(49) 1.376(13) yes
C(50) C(51) 1.418(12) yes
C(54) C(55) 1.301(13) yes
C(56) C(57) 1.383(13) yes
C(60) C(61) 1.386(12) yes
C(62) C(63) 1.367(12) yes
C(66) C(67) 1.379(12) yes
C(68) C(69) 1.374(12) yes
C(71) C(72) 1.469(16) yes
C(71) C(73) 1.49(2) yes
C(2) H(1) 0.950 no
C(3) H(2) 0.950 no
C(5) H(3) 0.950 no
C(6) H(4) 0.950 no
C(7) H(5) 0.950 no
C(8) H(6) 0.950 no
C(11) H(7) 0.950 no
C(13) H(8) 0.950 no
C(14) H(9) 0.950 no
C(15) H(10) 0.950 no
C(18) H(11) 0.950 no
C(19) H(12) 0.950 no
C(20) H(13) 0.950 no
C(22) H(14) 0.950 no
C(23) H(15) 0.950 no
C(25) H(16) 0.950 no
C(26) H(17) 0.950 no
C(27) H(18) 0.950 no
C(28) H(19) 0.950 no
C(31) H(20) 0.950 no
C(33) H(21) 0.950 no
C(34) H(22) 0.950 no
C(35) H(23) 0.950 no
C(38) H(24) 0.950 no
C(39) H(25) 0.950 no
C(40) H(26) 0.950 no
C(72) H(27) 0.980 no
C(72) H(28) 0.980 no
C(72) H(29) 0.980 no
C(73) H(30) 0.980 no
C(73) H(31) 0.980 no
C(73) H(32) 0.980 no

loop_
_geom_contact_atom_site_label_1
_geom_contact_atom_site_label_2
_geom_contact_distance
_geom_contact_site_symmetry_2
Pd(3) Pd(4) 3.4847(11) .
Pd(4) Pd(3) 3.4847(11) .
Pd(4) Pd(5) 3.1439(11) .
Pd(5) Pd(4) 3.1439(11) .
S(1) S(9) 3.582(4) 2_665
S(1) C(26) 3.587(11) 2_655
S(1) C(38) 3.471(10) 1_554
S(1) C(39) 3.486(9) 1_554
S(1) C(45) 3.507(12) 2_665
S(2) S(26) 3.375(2) 2_665
S(2) S(36) 3.304(3) 2_665
S(3) S(34) 3.468(3) .
S(3) S(44) 3.503(3) .
S(4) S(24) 3.374(2) 2_665
S(4) S(26) 3.423(3) 2_665
S(4) S(34) 3.400(3) 2_665
S(4) S(36) 3.522(3) 2_665
S(5) S(34) 3.541(2) .
S(5) S(36) 3.515(3) .
S(5) S(44) 3.479(3) .
S(5) S(46) 3.321(3) .
S(6) S(22) 3.489(2) 2_665
S(6) S(24) 3.431(3) 2_665
S(6) S(32) 3.414(3) 2_665
S(6) S(34) 3.511(3) 2_665
S(7) S(38) 3.565(3) .
S(7) S(46) 3.453(3) .
S(7) S(48) 3.490(3) .
S(8) S(32) 3.536(3) 2_665
S(9) S(1) 3.582(4) 2_665
S(10) C(9) 3.565(8) 2_666
S(11) C(53) 3.504(13) 1_655
S(12) S(16) 3.357(3) 2_765
S(12) S(26) 3.351(3) 2_665
S(12) S(28) 3.588(3) 2_665
S(13) S(44) 3.561(3) .
S(13) C(55) 3.511(11) 1_655
S(14) S(14) 3.311(3) 2_765
S(14) S(24) 3.422(3) 2_665
S(14) S(26) 3.445(3) 2_665
S(15) S(44) 3.458(2) .
S(15) S(46) 3.415(3) .
S(16) S(12) 3.357(3) 2_765
S(16) S(22) 3.546(3) 2_665
S(17) S(46) 3.385(2) .
S(17) S(48) 3.275(3) .
S(19) C(19) 3.497(10) 2_656
S(20) C(7) 3.550(10) 2_666
S(21) S(31) 3.442(4) .
S(21) C(22) 3.526(10) 2_555
S(21) C(23) 3.594(12) 2_555
S(22) S(6) 3.489(2) 2_665
S(22) S(16) 3.546(3) 2_665
S(22) S(32) 3.576(3) .
S(22) C(59) 3.558(12) .
S(23) S(33) 3.531(3) .
S(23) S(37) 3.461(3) 2_555
S(23) S(47) 3.310(3) 2_555
S(23) S(49) 3.575(2) 2_555
S(24) S(4) 3.374(2) 2_665
S(24) S(6) 3.431(3) 2_665
S(24) S(14) 3.422(3) 2_665
S(24) S(34) 3.501(3) .
S(25) S(35) 3.468(3) .
S(25) S(35) 3.392(3) 2_555
S(25) S(37) 3.416(3) 2_555
S(25) S(45) 3.437(3) 2_555
S(25) S(47) 3.412(2) 2_555
S(26) S(2) 3.375(2) 2_665
S(26) S(4) 3.423(3) 2_665
S(26) S(12) 3.351(3) 2_665
S(26) S(14) 3.445(3) 2_665
S(26) S(36) 3.553(4) .
S(27) S(35) 3.504(3) 2_555
S(27) S(37) 3.459(4) .
S(27) S(43) 3.538(3) 2_555
S(27) S(45) 3.503(2) 2_555
S(28) S(12) 3.588(3) 2_665
S(29) S(39) 3.530(4) .
S(29) C(51) 3.537(11) 1_455
S(30) S(40) 3.583(4) .
S(30) C(52) 3.470(13) 1_455
S(31) S(21) 3.442(4) .
S(31) S(41) 3.510(4) .
S(31) C(14) 3.572(8) 1_554
S(32) S(6) 3.414(3) 2_665
S(32) S(8) 3.536(3) 2_665
S(32) S(22) 3.576(3) .
S(32) S(42) 3.458(3) .
S(33) S(23) 3.531(3) .
S(33) S(43) 3.534(3) .
S(33) C(53) 3.563(12) .
S(34) S(3) 3.468(3) .
S(34) S(4) 3.400(3) 2_665
S(34) S(5) 3.541(2) .
S(34) S(6) 3.511(3) 2_665
S(34) S(24) 3.501(3) .
S(34) S(44) 3.297(3) .
S(35) S(25) 3.468(3) .
S(35) S(25) 3.392(3) 2_555
S(35) S(27) 3.504(3) 2_555
S(35) S(45) 3.280(3) .
S(36) S(2) 3.304(3) 2_665
S(36) S(4) 3.522(3) 2_665
S(36) S(5) 3.515(3) .
S(36) S(26) 3.553(4) .
S(36) S(46) 3.222(4) .
S(37) S(23) 3.461(3) 2_555
S(37) S(25) 3.416(3) 2_555
S(37) S(27) 3.459(4) .
S(37) S(47) 3.301(3) .
S(38) S(7) 3.565(3) .
S(38) S(48) 3.502(4) .
S(39) S(29) 3.530(4) .
S(39) S(49) 3.558(4) .
S(40) S(30) 3.583(4) .
S(40) S(50) 3.534(5) .
S(40) C(3) 3.527(9) .
S(41) S(31) 3.510(4) .
S(41) C(70) 3.394(12) 2_655
S(42) S(32) 3.458(3) .
S(42) C(69) 3.509(11) 2_655
S(43) S(27) 3.538(3) 2_555
S(43) S(33) 3.534(3) .
S(44) S(3) 3.503(3) .
S(44) S(5) 3.479(3) .
S(44) S(13) 3.561(3) .
S(44) S(15) 3.458(2) .
S(44) S(34) 3.297(3) .
S(45) S(25) 3.437(3) 2_555
S(45) S(27) 3.503(2) 2_555
S(45) S(35) 3.280(3) .
S(46) S(5) 3.321(3) .
S(46) S(7) 3.453(3) .
S(46) S(15) 3.415(3) .
S(46) S(17) 3.385(2) .
S(46) S(36) 3.222(4) .
S(47) S(23) 3.310(3) 2_555
S(47) S(25) 3.412(2) 2_555
S(47) S(37) 3.301(3) .
S(48) S(7) 3.490(3) .
S(48) S(17) 3.275(3) .
S(48) S(38) 3.502(4) .
S(49) S(23) 3.575(2) 2_555
S(49) S(39) 3.558(4) .
S(49) C(35) 3.516(10) 2_656
S(50) S(40) 3.534(5) .
S(50) O(3) 3.037(7) .
O(1) C(28) 3.528(10) 2_656
O(1) C(33) 3.355(12) 2_656
O(3) S(50) 3.037(7) .
O(3) C(2) 3.407(12) .
O(3) C(20) 3.365(14) 2_656
O(3) C(28) 3.316(12) 2_656
O(3) C(30) 3.555(13) 2_656
O(3) C(31) 3.103(13) 2_656
N(3) C(31) 3.514(11) 2_656
C(2) O(3) 3.407(12) .
C(3) S(40) 3.527(9) .
C(4) C(15) 3.412(12) 2_556
C(6) C(18) 3.474(13) 2_556
C(7) S(20) 3.550(10) 2_666
C(7) C(16) 3.490(12) 2_556
C(7) C(18) 3.473(13) 2_556
C(8) C(16) 3.460(12) 2_556
C(8) C(17) 3.495(11) 2_556
C(9) S(10) 3.565(8) 2_666
C(9) C(14) 3.421(12) 2_556
C(9) C(15) 3.470(12) 2_556
C(10) C(13) 3.333(11) 2_556
C(10) C(14) 3.395(13) 2_556
C(11) C(13) 3.356(12) 2_556
C(13) C(10) 3.333(11) 2_556
C(13) C(11) 3.356(12) 2_556
C(14) S(31) 3.572(8) 1_556
C(14) C(9) 3.421(12) 2_556
C(14) C(10) 3.395(13) 2_556
C(15) C(4) 3.412(12) 2_556
C(15) C(9) 3.470(12) 2_556
C(16) C(7) 3.490(12) 2_556
C(16) C(8) 3.460(12) 2_556
C(17) C(8) 3.495(11) 2_556
C(18) C(6) 3.474(13) 2_556
C(18) C(7) 3.473(13) 2_556
C(19) S(19) 3.497(10) 2_656
C(20) O(3) 3.365(14) 2_656
C(21) C(34) 3.449(14) 2_656
C(22) S(21) 3.526(10) 2_555
C(23) S(21) 3.594(12) 2_555
C(24) C(35) 3.575(13) 2_656
C(26) S(1) 3.587(11) 2_655
C(28) O(1) 3.528(10) 2_656
C(28) O(3) 3.316(12) 2_656
C(28) C(36) 3.520(14) 2_656
C(28) C(37) 3.427(13) 2_656
C(28) C(71) 3.561(16) 2_656
C(29) C(34) 3.578(14) 2_656
C(29) C(35) 3.468(14) 2_656
C(29) C(36) 3.534(13) 2_656
C(29) C(72) 3.486(16) 2_656
C(30) O(3) 3.555(13) 2_656
C(30) C(32) 3.563(12) 2_656
C(30) C(33) 3.218(13) 2_656
C(30) C(34) 3.333(14) 2_656
C(31) O(3) 3.103(13) 2_656
C(31) N(3) 3.514(11) 2_656
C(31) C(32) 3.281(13) 2_656
C(31) C(33) 3.229(14) 2_656
C(32) C(30) 3.563(12) 2_656
C(32) C(31) 3.281(13) 2_656
C(33) O(1) 3.355(12) 2_656
C(33) C(30) 3.218(13) 2_656
C(33) C(31) 3.229(14) 2_656
C(34) C(21) 3.449(14) 2_656
C(34) C(29) 3.578(14) 2_656
C(34) C(30) 3.333(14) 2_656
C(35) S(49) 3.516(10) 2_656
C(35) C(24) 3.575(13) 2_656
C(35) C(29) 3.468(14) 2_656
C(36) C(28) 3.520(14) 2_656
C(36) C(29) 3.534(13) 2_656
C(37) C(28) 3.427(13) 2_656
C(38) S(1) 3.471(10) 1_556
C(39) S(1) 3.486(9) 1_556
C(45) S(1) 3.507(12) 2_665
C(47) C(54) 3.513(17) 1_655
C(47) C(55) 3.575(16) 1_655
C(51) S(29) 3.537(11) 1_655
C(52) S(30) 3.470(13) 1_655
C(53) S(11) 3.504(13) 1_455
C(53) S(33) 3.563(12) .
C(53) C(59) 3.539(16) .
C(54) C(47) 3.513(17) 1_455
C(54) C(60) 3.536(16) .
C(54) C(61) 3.465(16) .
C(55) S(13) 3.511(11) 1_455
C(55) C(47) 3.575(16) 1_455
C(55) C(61) 3.494(14) .
C(56) C(62) 3.587(15) .
C(57) C(63) 3.514(16) .
C(58) C(64) 3.569(17) .
C(59) S(22) 3.558(12) .
C(59) C(53) 3.539(16) .
C(59) C(65) 3.509(16) .
C(60) C(54) 3.536(16) .
C(60) C(66) 3.370(15) .
C(60) C(67) 3.472(15) .
C(61) C(54) 3.465(16) .
C(61) C(55) 3.494(14) .
C(61) C(67) 3.402(15) .
C(62) C(56) 3.587(15) .
C(62) C(68) 3.348(15) .
C(62) C(69) 3.478(16) .
C(63) C(57) 3.514(16) .
C(63) C(69) 3.411(15) .
C(64) C(58) 3.569(17) .
C(64) C(70) 3.535(16) .
C(65) C(59) 3.509(16) .
C(65) C(68) 3.588(16) 2_655
C(65) C(69) 3.565(15) 2_655
C(66) C(60) 3.370(15) .
C(67) C(60) 3.472(15) .
C(67) C(61) 3.402(15) .
C(68) C(62) 3.348(15) .
C(68) C(65) 3.588(16) 2_655
C(69) S(42) 3.509(11) 2_655
C(69) C(62) 3.478(16) .
C(69) C(63) 3.411(15) .
C(69) C(65) 3.565(15) 2_655
C(70) S(41) 3.394(12) 2_655
C(70) C(64) 3.535(16) .
C(71) C(28) 3.561(16) 2_656
C(72) C(29) 3.486(16) 2_656
S(1) H(17) 3.079 2_655
S(1) H(24) 2.920 1_554
S(1) H(25) 2.969 1_554
S(8) H(25) 2.980 2_666
S(10) H(18) 3.154 1_565
S(10) H(26) 3.423 2_666
S(10) H(30) 3.479 .
S(11) H(16) 3.217 2_655
S(11) H(23) 3.160 1_554
S(11) H(24) 3.078 1_554
S(18) H(15) 2.886 1_665
S(18) H(16) 3.443 1_665
S(19) H(11) 3.122 2_656
S(19) H(12) 2.824 2_656
S(20) H(4) 3.135 1_655
S(20) H(5) 3.384 2_666
S(20) H(12) 3.560 2_656
S(20) H(28) 3.464 .
S(21) H(9) 3.305 1_554
S(21) H(14) 3.244 2_555
S(21) H(15) 3.366 2_555
S(21) H(22) 2.919 1_454
S(21) H(23) 3.158 1_454
S(29) H(11) 3.452 2_556
S(30) H(3) 3.379 .
S(30) H(10) 3.320 2_556
S(30) H(11) 2.825 2_556
S(30) H(16) 3.291 1_565
S(31) H(26) 3.203 1_554
S(32) H(25) 3.385 1_554
S(40) H(2) 3.018 .
S(40) H(10) 3.107 2_556
S(42) H(24) 3.383 1_554
S(49) H(23) 3.341 2_656
S(50) H(12) 3.414 2_656
S(50) H(13) 3.152 2_656
O(1) H(19) 2.651 2_656
O(1) H(20) 2.917 2_656
O(1) H(21) 2.497 2_656
O(2) H(6) 2.920 2_556
O(2) H(7) 3.262 2_556
O(2) H(8) 2.730 2_556
O(3) H(1) 2.514 .
O(3) H(12) 3.457 2_656
O(3) H(13) 2.583 2_656
O(3) H(19) 3.002 2_656
O(3) H(20) 2.802 2_656
O(3) H(21) 3.368 2_656
N(1) H(7) 3.507 2_556
N(1) H(8) 3.417 2_556
N(3) H(20) 3.162 2_656
N(3) H(21) 3.298 2_656
N(4) H(19) 3.428 2_656
C(1) H(9) 3.443 2_556
C(1) H(19) 3.053 2_656
C(1) H(21) 3.122 2_656
C(2) H(9) 3.473 2_556
C(2) H(19) 2.930 2_656
C(2) H(20) 3.579 2_656
C(2) H(21) 3.019 2_656
C(2) H(32) 3.507 .
C(3) H(31) 3.453 2_666
C(3) H(32) 3.194 .
C(4) H(10) 3.373 2_556
C(4) H(31) 3.379 2_666
C(5) H(10) 3.427 2_556
C(5) H(28) 3.060 2_666
C(5) H(31) 3.030 2_666
C(6) H(11) 3.388 2_556
C(6) H(28) 2.895 2_666
C(7) H(29) 3.262 1_455
C(8) H(14) 3.328 2_556
C(10) H(8) 3.387 2_556
C(10) H(9) 3.522 2_556
C(11) H(8) 3.221 2_556
C(12) H(6) 3.525 2_556
C(12) H(7) 3.408 2_556
C(13) H(7) 3.483 2_556
C(13) H(14) 3.390 2_556
C(17) H(6) 3.404 2_556
C(18) H(4) 3.574 2_556
C(19) H(5) 3.542 2_556
C(19) H(29) 3.065 2_656
C(20) H(29) 2.976 2_656
C(21) H(6) 3.180 2_556
C(21) H(8) 3.371 2_556
C(21) H(22) 3.326 2_656
C(21) H(29) 3.584 2_656
C(22) H(6) 2.891 2_556
C(22) H(8) 3.206 2_556
C(22) H(22) 3.398 2_656
C(24) H(23) 3.571 2_656
C(24) H(27) 2.956 2_656
C(25) H(27) 3.286 2_656
C(26) H(27) 3.470 2_656
C(27) H(27) 3.392 2_656
C(28) H(1) 3.329 2_656
C(28) H(27) 3.126 2_656
C(29) H(27) 2.879 2_656
C(29) H(29) 3.421 2_656
C(30) H(21) 3.443 2_656
C(30) H(27) 3.455 2_656
C(30) H(29) 3.302 2_656
C(31) H(20) 3.528 2_656
C(31) H(21) 3.266 2_656
C(32) H(19) 3.526 2_656
C(32) H(20) 3.136 2_656
C(33) H(1) 3.298 2_656
C(33) H(20) 3.482 2_656
C(37) H(19) 3.276 2_656
C(46) H(25) 3.401 2_666
C(53) H(23) 3.593 1_454
C(58) H(11) 3.532 2_556
C(71) H(1) 3.348 .
C(71) H(12) 3.472 2_656
C(71) H(13) 3.302 2_656
C(71) H(19) 3.535 2_656
C(72) H(3) 3.372 2_666
C(72) H(4) 3.377 2_666
C(72) H(5) 3.073 1_655
C(72) H(12) 3.502 2_656
C(72) H(13) 3.519 2_656
C(73) H(2) 3.413 .
H(1) O(3) 2.514 .
H(1) C(28) 3.329 2_656
H(1) C(33) 3.298 2_656
H(1) C(71) 3.348 .
H(1) H(19) 2.525 2_656
H(1) H(20) 2.874 2_656
H(1) H(21) 2.457 2_656
H(1) H(32) 3.110 .
H(2) S(40) 3.018 .
H(2) C(73) 3.413 .
H(2) H(31) 3.167 2_666
H(2) H(32) 2.448 .
H(3) S(30) 3.379 .
H(3) C(72) 3.372 2_666
H(3) H(27) 3.047 2_666
H(3) H(28) 2.894 2_666
H(3) H(31) 2.737 2_666
H(4) S(20) 3.135 1_455
H(4) C(18) 3.574 2_556
H(4) C(72) 3.377 2_666
H(4) H(11) 3.337 2_556
H(4) H(27) 3.314 2_666
H(4) H(28) 2.626 2_666
H(5) S(20) 3.384 2_666
H(5) C(19) 3.542 2_556
H(5) C(72) 3.073 1_455
H(5) H(27) 3.329 1_455
H(5) H(28) 3.082 1_455
H(5) H(29) 2.380 1_455
H(6) O(2) 2.920 2_556
H(6) C(12) 3.525 2_556
H(6) C(17) 3.404 2_556
H(6) C(21) 3.180 2_556
H(6) C(22) 2.891 2_556
H(6) H(14) 2.466 2_556
H(7) O(2) 3.262 2_556
H(7) N(1) 3.507 2_556
H(7) C(12) 3.408 2_556
H(7) C(13) 3.483 2_556
H(7) H(8) 3.508 2_556
H(7) H(14) 2.826 2_556
H(8) O(2) 2.730 2_556
H(8) N(1) 3.417 2_556
H(8) C(10) 3.387 2_556
H(8) C(11) 3.221 2_556
H(8) C(21) 3.371 2_556
H(8) C(22) 3.206 2_556
H(8) H(7) 3.508 2_556
H(8) H(14) 2.550 2_556
H(9) S(21) 3.305 1_556
H(9) C(1) 3.443 2_556
H(9) C(2) 3.473 2_556
H(9) C(10) 3.522 2_556
H(9) H(22) 2.888 1_455
H(10) S(30) 3.320 2_556
H(10) S(40) 3.107 2_556
H(10) C(4) 3.373 2_556
H(10) C(5) 3.427 2_556
H(11) S(19) 3.122 2_656
H(11) S(29) 3.452 2_556
H(11) S(30) 2.825 2_556
H(11) C(6) 3.388 2_556
H(11) C(58) 3.532 2_556
H(11) H(4) 3.337 2_556
H(12) S(19) 2.824 2_656
H(12) S(20) 3.560 2_656
H(12) S(50) 3.414 2_656
H(12) O(3) 3.457 2_656
H(12) C(71) 3.472 2_656
H(12) C(72) 3.502 2_656
H(12) H(28) 3.564 2_656
H(12) H(29) 2.983 2_656
H(13) S(50) 3.152 2_656
H(13) O(3) 2.583 2_656
H(13) C(71) 3.302 2_656
H(13) C(72) 3.519 2_656
H(13) H(29) 2.841 2_656
H(14) S(21) 3.244 2_555
H(14) C(8) 3.328 2_556
H(14) C(13) 3.390 2_556
H(14) H(6) 2.466 2_556
H(14) H(7) 2.826 2_556
H(14) H(8) 2.550 2_556
H(15) S(18) 2.886 1_445
H(15) S(21) 3.366 2_555
H(16) S(11) 3.217 2_655
H(16) S(18) 3.443 1_445
H(16) S(30) 3.291 1_545
H(17) S(1) 3.079 2_655
H(18) S(10) 3.154 1_545
H(19) O(1) 2.651 2_656
H(19) O(3) 3.002 2_656
H(19) N(4) 3.428 2_656
H(19) C(1) 3.053 2_656
H(19) C(2) 2.930 2_656
H(19) C(32) 3.526 2_656
H(19) C(37) 3.276 2_656
H(19) C(71) 3.535 2_656
H(19) H(1) 2.525 2_656
H(20) O(1) 2.917 2_656
H(20) O(3) 2.802 2_656
H(20) N(3) 3.162 2_656
H(20) C(2) 3.579 2_656
H(20) C(31) 3.528 2_656
H(20) C(32) 3.136 2_656
H(20) C(33) 3.482 2_656
H(20) H(1) 2.874 2_656
H(21) O(1) 2.497 2_656
H(21) O(3) 3.368 2_656
H(21) N(3) 3.298 2_656
H(21) C(1) 3.122 2_656
H(21) C(2) 3.019 2_656
H(21) C(30) 3.443 2_656
H(21) C(31) 3.266 2_656
H(21) H(1) 2.457 2_656
H(22) S(21) 2.919 1_656
H(22) C(21) 3.326 2_656
H(22) C(22) 3.398 2_656
H(22) H(9) 2.888 1_655
H(23) S(11) 3.160 1_556
H(23) S(21) 3.158 1_656
H(23) S(49) 3.341 2_656
H(23) C(24) 3.571 2_656
H(23) C(53) 3.593 1_656
H(24) S(1) 2.920 1_556
H(24) S(11) 3.078 1_556
H(24) S(42) 3.383 1_556
H(25) S(1) 2.969 1_556
H(25) S(8) 2.980 2_666
H(25) S(32) 3.385 1_556
H(25) C(46) 3.401 2_666
H(26) S(10) 3.423 2_666
H(26) S(31) 3.203 1_556
H(27) C(24) 2.956 2_656
H(27) C(25) 3.286 2_656
H(27) C(26) 3.470 2_656
H(27) C(27) 3.392 2_656
H(27) C(28) 3.126 2_656
H(27) C(29) 2.879 2_656
H(27) C(30) 3.455 2_656
H(27) H(3) 3.047 2_666
H(27) H(4) 3.314 2_666
H(27) H(5) 3.329 1_655
H(28) S(20) 3.464 .
H(28) C(5) 3.060 2_666
H(28) C(6) 2.895 2_666
H(28) H(3) 2.894 2_666
H(28) H(4) 2.626 2_666
H(28) H(5) 3.082 1_655
H(28) H(12) 3.564 2_656
H(29) C(7) 3.262 1_655
H(29) C(19) 3.065 2_656
H(29) C(20) 2.976 2_656
H(29) C(21) 3.584 2_656
H(29) C(29) 3.421 2_656
H(29) C(30) 3.302 2_656
H(29) H(5) 2.380 1_655
H(29) H(12) 2.983 2_656
H(29) H(13) 2.841 2_656
H(30) S(10) 3.479 .
H(31) C(3) 3.453 2_666
H(31) C(4) 3.379 2_666
H(31) C(5) 3.030 2_666
H(31) H(2) 3.167 2_666
H(31) H(3) 2.737 2_666
H(32) C(2) 3.507 .
H(32) C(3) 3.194 .
H(32) H(1) 3.110 .
H(32) H(2) 2.448 .

loop_
_geom_torsion_atom_site_label_1
_geom_torsion_atom_site_label_2
_geom_torsion_atom_site_label_3
_geom_torsion_atom_site_label_4
_geom_torsion
Pd(2) Pd(1) S(4) C(42) 90.9(3)
S(4) Pd(1) Pd(2) S(14) 1.70(7)
S(4) Pd(1) Pd(2) S(15) -88.39(8)
S(4) Pd(1) Pd(2) S(16) 91.61(8)
S(4) Pd(1) Pd(2) S(17) -178.46(7)
Pd(2) Pd(1) S(5) C(43) -92.2(3)
S(5) Pd(1) Pd(2) S(14) 91.19(8)
S(5) Pd(1) Pd(2) S(15) 1.10(9)
S(5) Pd(1) Pd(2) S(16) -178.89(9)
S(5) Pd(1) Pd(2) S(17) -88.96(8)
Pd(2) Pd(1) S(6) C(44) -94.0(4)
S(6) Pd(1) Pd(2) S(14) -87.11(8)
S(6) Pd(1) Pd(2) S(15) -177.20(9)
S(6) Pd(1) Pd(2) S(16) 2.80(9)
S(6) Pd(1) Pd(2) S(17) 92.73(8)
Pd(2) Pd(1) S(7) C(45) 91.9(4)
S(7) Pd(1) Pd(2) S(14) -176.75(7)
S(7) Pd(1) Pd(2) S(15) 93.17(8)
S(7) Pd(1) Pd(2) S(16) -86.83(8)
S(7) Pd(1) Pd(2) S(17) 3.10(7)
S(4) Pd(1) S(5) C(43) 0.7(3)
S(5) Pd(1) S(4) C(42) -2.1(4)
S(4) Pd(1) S(6) C(44) 173.1(4)
S(6) Pd(1) S(4) C(42) -177.2(4)
S(5) Pd(1) S(7) C(45) -175.0(4)
S(7) Pd(1) S(5) C(43) 175.0(3)
S(6) Pd(1) S(7) C(45) -0.1(3)
S(7) Pd(1) S(6) C(44) -1.3(4)
Pd(1) Pd(2) S(14) C(48) -94.1(3)
Pd(1) Pd(2) S(15) C(49) 91.8(4)
Pd(1) Pd(2) S(16) C(50) 93.5(3)
Pd(1) Pd(2) S(17) C(51) -93.2(4)
S(14) Pd(2) S(15) C(49) -1.4(4)
S(15) Pd(2) S(14) C(48) -0.0(3)
S(14) Pd(2) S(16) C(50) -173.4(3)
S(16) Pd(2) S(14) C(48) 174.3(3)
S(15) Pd(2) S(17) C(51) 172.7(4)
S(17) Pd(2) S(15) C(49) -175.1(4)
S(16) Pd(2) S(17) C(51) -1.6(4)
S(17) Pd(2) S(16) C(50) 0.3(3)
S(24) Pd(3) S(25) C(55) -2.3(3)
S(25) Pd(3) S(24) C(54) 0.7(4)
S(24) Pd(3) S(26) C(56) 178.3(4)
S(26) Pd(3) S(24) C(54) -176.0(4)
S(25) Pd(3) S(27) C(57) -176.7(4)
S(27) Pd(3) S(25) C(55) 175.8(3)
S(26) Pd(3) S(27) C(57) 0.0(3)
S(27) Pd(3) S(26) C(56) 0.2(3)
S(34) Pd(4) S(35) C(61) -1.5(3)
S(35) Pd(4) S(34) C(60) -0.5(4)
S(34) Pd(4) S(36) C(62) 179.5(4)
S(36) Pd(4) S(34) C(60) -178.5(4)
S(35) Pd(4) S(37) C(63) -178.2(4)
S(37) Pd(4) S(35) C(61) 176.3(3)
S(36) Pd(4) S(37) C(63) -0.2(3)
S(37) Pd(4) S(36) C(62) 1.7(4)
S(44) Pd(5) S(45) C(67) -1.8(4)
S(45) Pd(5) S(44) C(66) 1.2(4)
S(44) Pd(5) S(46) C(68) -172.6(3)
S(46) Pd(5) S(44) C(66) 177.6(4)
S(45) Pd(5) S(47) C(69) 175.3(4)
S(47) Pd(5) S(45) C(67) -176.2(4)
S(46) Pd(5) S(47) C(69) -1.3(4)
S(47) Pd(5) S(46) C(68) 1.7(3)
O(1) Fe(1) O(2) C(21) 95.9(7)
O(2) Fe(1) O(1) C(1) 84.7(6)
O(1) Fe(1) N(1) C(11) 2.5(6)
O(1) Fe(1) N(1) C(12) -177.1(5)
N(1) Fe(1) O(1) C(1) -2.5(6)
O(1) Fe(1) N(3) C(31) -96.6(7)
O(1) Fe(1) N(3) C(32) 88.5(6)
N(3) Fe(1) O(1) C(1) 178.1(6)
O(1) Fe(1) N(4) C(37) -90.2(6)
O(1) Fe(1) N(4) C(40) 86.3(8)
N(4) Fe(1) O(1) C(1) -98.5(6)
O(2) Fe(1) N(1) C(11) -91.4(6)
O(2) Fe(1) N(1) C(12) 89.0(5)
N(1) Fe(1) O(2) C(21) -171.3(8)
O(2) Fe(1) N(2) C(17) -86.8(5)
O(2) Fe(1) N(2) C(20) 93.7(7)
N(2) Fe(1) O(2) C(21) -88.1(8)
O(2) Fe(1) N(3) C(31) -2.5(8)
O(2) Fe(1) N(3) C(32) -177.4(6)
N(3) Fe(1) O(2) C(21) 4.9(8)
N(1) Fe(1) N(2) C(17) 0.2(4)
N(1) Fe(1) N(2) C(20) -179.4(7)
N(2) Fe(1) N(1) C(11) 178.5(6)
N(2) Fe(1) N(1) C(12) -1.1(5)
N(1) Fe(1) N(4) C(37) 177.0(6)
N(1) Fe(1) N(4) C(40) -6.5(8)
N(4) Fe(1) N(1) C(11) 91.4(6)
N(4) Fe(1) N(1) C(12) -88.3(5)
N(2) Fe(1) N(3) C(31) 87.4(7)
N(2) Fe(1) N(3) C(32) -87.5(6)
N(3) Fe(1) N(2) C(17) 179.9(4)
N(3) Fe(1) N(2) C(20) 0.3(6)
N(2) Fe(1) N(4) C(37) 94.1(6)
N(2) Fe(1) N(4) C(40) -89.4(8)
N(4) Fe(1) N(2) C(17) 96.6(5)
N(4) Fe(1) N(2) C(20) -82.9(7)
N(3) Fe(1) N(4) C(37) 0.8(6)
N(3) Fe(1) N(4) C(40) 177.3(8)
N(4) Fe(1) N(3) C(31) 175.0(8)
N(4) Fe(1) N(3) C(32) 0.0(5)
C(41) S(2) C(42) S(4) -179.3(7)
C(41) S(2) C(42) C(43) -2.0(9)
C(42) S(2) C(41) S(1) -178.2(7)
C(42) S(2) C(41) S(3) 2.5(7)
C(41) S(3) C(43) S(5) -177.4(6)
C(41) S(3) C(43) C(42) 0.8(9)
C(43) S(3) C(41) S(1) 178.6(7)
C(43) S(3) C(41) S(2) -2.2(7)
Pd(1) S(4) C(42) S(2) -179.2(5)
Pd(1) S(4) C(42) C(43) 3.7(10)
Pd(1) S(5) C(43) S(3) 179.6(5)
Pd(1) S(5) C(43) C(42) 1.4(9)
Pd(1) S(6) C(44) S(8) -179.4(5)
Pd(1) S(6) C(44) C(45) 3.2(11)
Pd(1) S(7) C(45) S(9) -179.6(5)
Pd(1) S(7) C(45) C(44) 2.1(11)
C(44) S(8) C(46) S(9) -1.6(7)
C(44) S(8) C(46) S(10) 177.8(8)
C(46) S(8) C(44) S(6) -176.7(7)
C(46) S(8) C(44) C(45) 0.8(10)
C(45) S(9) C(46) S(8) 1.7(8)
C(45) S(9) C(46) S(10) -177.7(8)
C(46) S(9) C(45) S(7) -179.6(7)
C(46) S(9) C(45) C(44) -1.2(10)
C(47) S(12) C(48) S(14) -177.7(7)
C(47) S(12) C(48) C(49) 0.2(7)
C(48) S(12) C(47) S(11) 174.5(7)
C(48) S(12) C(47) S(13) -0.7(7)
C(47) S(13) C(49) S(15) -178.7(7)
C(47) S(13) C(49) C(48) -0.8(10)
C(49) S(13) C(47) S(11) -173.8(8)
C(49) S(13) C(47) S(12) 0.9(7)
Pd(2) S(14) C(48) S(12) 179.8(4)
Pd(2) S(14) C(48) C(49) 2.1(10)
Pd(2) S(15) C(49) S(13) -179.0(6)
Pd(2) S(15) C(49) C(48) 3.3(11)
Pd(2) S(16) C(50) S(18) 178.0(5)
Pd(2) S(16) C(50) C(51) 1.5(10)
Pd(2) S(17) C(51) S(19) -178.2(6)
Pd(2) S(17) C(51) C(50) 3.2(10)
C(50) S(18) C(52) S(19) 3.5(8)
C(50) S(18) C(52) S(20) -176.3(8)
C(52) S(18) C(50) S(16) -179.5(7)
C(52) S(18) C(50) C(51) -2.8(9)
C(51) S(19) C(52) S(18) -3.0(8)
C(51) S(19) C(52) S(20) 176.8(8)
C(52) S(19) C(51) S(17) -177.6(7)
C(52) S(19) C(51) C(50) 1.1(9)
C(53) S(22) C(54) S(24) -178.0(8)
C(53) S(22) C(54) C(55) 0.7(11)
C(54) S(22) C(53) S(21) -175.8(8)
C(54) S(22) C(53) S(23) 1.5(8)
C(53) S(23) C(55) S(25) -176.2(7)
C(53) S(23) C(55) C(54) 2.9(10)
C(55) S(23) C(53) S(21) 174.7(8)
C(55) S(23) C(53) S(22) -2.5(8)
Pd(3) S(24) C(54) S(22) -179.5(6)
Pd(3) S(24) C(54) C(55) 1.8(11)
Pd(3) S(25) C(55) S(23) -176.3(5)
Pd(3) S(25) C(55) C(54) 4.7(12)
Pd(3) S(26) C(56) S(28) 178.5(5)
Pd(3) S(26) C(56) C(57) -0.5(10)
Pd(3) S(27) C(57) S(29) -178.8(6)
Pd(3) S(27) C(57) C(56) -0.4(8)
C(56) S(28) C(58) S(29) -2.5(7)
C(56) S(28) C(58) S(30) 177.8(8)
C(58) S(28) C(56) S(26) -177.6(7)
C(58) S(28) C(56) C(57) 1.5(10)
C(57) S(29) C(58) S(28) 2.5(7)
C(57) S(29) C(58) S(30) -177.7(8)
C(58) S(29) C(57) S(27) 177.0(7)
C(58) S(29) C(57) C(56) -1.6(10)
C(59) S(32) C(60) S(34) -176.4(7)
C(59) S(32) C(60) C(61) 2.1(9)
C(60) S(32) C(59) S(31) 179.2(8)
C(60) S(32) C(59) S(33) -0.8(7)
C(59) S(33) C(61) S(35) -177.0(7)
C(59) S(33) C(61) C(60) 1.7(9)
C(61) S(33) C(59) S(31) 179.7(6)
C(61) S(33) C(59) S(32) -0.3(6)
Pd(4) S(34) C(60) S(32) -178.4(5)
Pd(4) S(34) C(60) C(61) 3.2(10)
Pd(4) S(35) C(61) S(33) -177.3(5)
Pd(4) S(35) C(61) C(60) 4.1(10)
Pd(4) S(36) C(62) S(38) 179.2(5)
Pd(4) S(36) C(62) C(63) -3.7(11)
Pd(4) S(37) C(63) S(39) -178.3(5)
Pd(4) S(37) C(63) C(62) -2.0(10)
C(62) S(38) C(64) S(39) -1.5(7)
C(62) S(38) C(64) S(40) 177.8(8)
C(64) S(38) C(62) S(36) 179.6(7)
C(64) S(38) C(62) C(63) 2.2(10)
C(63) S(39) C(64) S(38) 0.7(7)
C(63) S(39) C(64) S(40) -178.7(8)
C(64) S(39) C(63) S(37) 177.4(7)
C(64) S(39) C(63) C(62) 0.9(10)
C(65) S(42) C(66) S(44) -176.6(7)
C(65) S(42) C(66) C(67) 3.6(9)
C(66) S(42) C(65) S(41) 175.6(8)
C(66) S(42) C(65) S(43) -3.8(7)
C(65) S(43) C(67) S(45) 179.4(7)
C(65) S(43) C(67) C(66) -0.4(8)
C(67) S(43) C(65) S(41) -176.6(7)
C(67) S(43) C(65) S(42) 2.8(7)
Pd(5) S(44) C(66) S(42) -179.9(4)
Pd(5) S(44) C(66) C(67) -0.1(8)
Pd(5) S(45) C(67) S(43) -177.3(5)
Pd(5) S(45) C(67) C(66) 2.5(10)
Pd(5) S(46) C(68) S(48) 176.8(5)
Pd(5) S(46) C(68) C(69) -2.1(10)
Pd(5) S(47) C(69) S(49) -178.1(5)
Pd(5) S(47) C(69) C(68) 0.4(9)
C(68) S(48) C(70) S(49) 4.0(7)
C(68) S(48) C(70) S(50) -176.4(7)
C(70) S(48) C(68) S(46) 178.0(7)
C(70) S(48) C(68) C(69) -2.9(9)
C(69) S(49) C(70) S(48) -3.6(7)
C(69) S(49) C(70) S(50) 176.8(8)
C(70) S(49) C(69) S(47) -179.6(7)
C(70) S(49) C(69) C(68) 1.7(9)
Fe(1) O(1) C(1) C(2) -175.7(5)
Fe(1) O(1) C(1) C(10) 1.3(11)
Fe(1) O(2) C(21) C(22) 176.1(6)
Fe(1) O(2) C(21) C(30) -5.4(14)
Fe(1) N(1) C(11) C(10) -1.4(12)
Fe(1) N(1) C(12) C(13) -175.1(7)
Fe(1) N(1) C(12) C(17) 1.8(8)
C(11) N(1) C(12) C(13) 5.3(12)
C(11) N(1) C(12) C(17) -177.8(7)
C(12) N(1) C(11) C(10) 178.1(7)
Fe(1) N(2) C(17) C(12) 0.8(8)
Fe(1) N(2) C(17) C(16) 176.7(5)
Fe(1) N(2) C(20) C(19) -177.0(6)
C(17) N(2) C(20) C(19) 3.5(12)
C(20) N(2) C(17) C(12) -179.6(7)
C(20) N(2) C(17) C(16) -3.7(11)
Fe(1) N(3) C(31) C(30) 0.5(11)
Fe(1) N(3) C(32) C(33) 178.4(8)
Fe(1) N(3) C(32) C(37) -0.9(10)
C(31) N(3) C(32) C(33) 3.2(14)
C(31) N(3) C(32) C(37) -176.1(8)
C(32) N(3) C(31) C(30) 175.0(9)
Fe(1) N(4) C(37) C(32) -1.6(10)
Fe(1) N(4) C(37) C(36) 179.5(7)
Fe(1) N(4) C(40) C(39) -178.7(7)
C(37) N(4) C(40) C(39) -2.5(14)
C(40) N(4) C(37) C(32) -178.4(8)
C(40) N(4) C(37) C(36) 2.7(13)
O(1) C(1) C(2) C(3) -179.2(7)
O(1) C(1) C(10) C(9) 178.2(7)
O(1) C(1) C(10) C(11) 0.8(13)
C(2) C(1) C(10) C(9) -4.9(11)
C(2) C(1) C(10) C(11) 177.7(7)
C(10) C(1) C(2) C(3) 3.7(12)
C(1) C(2) C(3) C(4) -2.2(13)
C(2) C(3) C(4) C(5) -177.6(8)
C(2) C(3) C(4) C(9) 1.9(13)
C(3) C(4) C(5) C(6) 179.7(7)
C(3) C(4) C(9) C(8) -179.5(8)
C(3) C(4) C(9) C(10) -3.1(12)
C(5) C(4) C(9) C(8) 0.1(10)
C(5) C(4) C(9) C(10) 176.4(8)
C(9) C(4) C(5) C(6) 0.2(11)
C(4) C(5) C(6) C(7) 1.5(14)
C(5) C(6) C(7) C(8) -3.7(14)
C(6) C(7) C(8) C(9) 4.1(14)
C(7) C(8) C(9) C(4) -2.2(13)
C(7) C(8) C(9) C(10) -178.3(8)
C(4) C(9) C(10) C(1) 4.7(12)
C(4) C(9) C(10) C(11) -177.8(7)
C(8) C(9) C(10) C(1) -179.2(8)
C(8) C(9) C(10) C(11) -1.8(13)
C(1) C(10) C(11) N(1) -0.7(12)
C(9) C(10) C(11) N(1) -178.1(7)
N(1) C(12) C(13) C(14) 179.5(8)
N(1) C(12) C(17) N(2) -1.7(10)
N(1) C(12) C(17) C(16) -177.6(7)
C(13) C(12) C(17) N(2) 175.5(7)
C(13) C(12) C(17) C(16) -0.4(10)
C(17) C(12) C(13) C(14) 2.7(12)
C(12) C(13) C(14) C(15) -2.9(13)
C(13) C(14) C(15) C(16) 0.7(12)
C(14) C(15) C(16) C(17) 1.6(12)
C(14) C(15) C(16) C(18) -178.7(8)
C(15) C(16) C(17) N(2) -177.5(7)
C(15) C(16) C(17) C(12) -1.8(12)
C(15) C(16) C(18) C(19) 178.5(8)
C(17) C(16) C(18) C(19) -1.8(12)
C(18) C(16) C(17) N(2) 2.8(11)
C(18) C(16) C(17) C(12) 178.6(7)
C(16) C(18) C(19) C(20) 1.5(12)
C(18) C(19) C(20) N(2) -2.4(12)
O(2) C(21) C(22) C(23) -177.3(9)
O(2) C(21) C(30) C(29) 178.0(9)
O(2) C(21) C(30) C(31) 2.0(15)
C(22) C(21) C(30) C(29) -3.5(13)
C(22) C(21) C(30) C(31) -179.5(9)
C(30) C(21) C(22) C(23) 4.1(14)
C(21) C(22) C(23) C(24) -0.1(13)
C(22) C(23) C(24) C(25) 176.4(10)
C(22) C(23) C(24) C(29) -4.3(15)
C(23) C(24) C(25) C(26) -179.5(10)
C(23) C(24) C(29) C(28) -179.3(9)
C(23) C(24) C(29) C(30) 4.7(13)
C(25) C(24) C(29) C(28) -0.0(14)
C(25) C(24) C(29) C(30) -176.0(9)
C(29) C(24) C(25) C(26) 1.3(15)
C(24) C(25) C(26) C(27) -1.3(16)
C(25) C(26) C(27) C(28) 0.1(14)
C(26) C(27) C(28) C(29) 1.2(16)
C(27) C(28) C(29) C(24) -1.2(14)
C(27) C(28) C(29) C(30) 174.7(9)
C(24) C(29) C(30) C(21) -1.0(14)
C(24) C(29) C(30) C(31) 175.1(9)
C(28) C(29) C(30) C(21) -176.8(9)
C(28) C(29) C(30) C(31) -0.7(14)
C(21) C(30) C(31) N(3) 0.5(13)
C(29) C(30) C(31) N(3) -175.5(9)
N(3) C(32) C(33) C(34) 179.5(8)
N(3) C(32) C(37) N(4) 1.7(12)
N(3) C(32) C(37) C(36) -179.4(8)
C(33) C(32) C(37) N(4) -177.7(8)
C(33) C(32) C(37) C(36) 1.2(14)
C(37) C(32) C(33) C(34) -1.3(13)
C(32) C(33) C(34) C(35) 0.6(13)
C(33) C(34) C(35) C(36) 0.2(12)
C(34) C(35) C(36) C(37) -0.3(11)
C(34) C(35) C(36) C(38) 179.9(7)
C(35) C(36) C(37) N(4) 178.5(8)
C(35) C(36) C(37) C(32) -0.4(11)
C(35) C(36) C(38) C(39) -179.6(10)
C(37) C(36) C(38) C(39) 0.7(14)
C(38) C(36) C(37) N(4) -1.8(13)
C(38) C(36) C(37) C(32) 179.4(9)
C(36) C(38) C(39) C(40) -0.5(12)
C(38) C(39) C(40) N(4) 1.4(15)
S(2) C(42) C(43) S(3) 0.8(11)
S(2) C(42) C(43) S(5) 179.0(6)
S(4) C(42) C(43) S(3) 178.0(6)
S(4) C(42) C(43) S(5) -3.8(14)
S(6) C(44) C(45) S(7) -3.9(15)
S(6) C(44) C(45) S(9) 177.7(6)
S(8) C(44) C(45) S(7) 178.6(6)
S(8) C(44) C(45) S(9) 0.2(9)
S(12) C(48) C(49) S(13) 0.4(9)
S(12) C(48) C(49) S(15) 178.1(6)
S(14) C(48) C(49) S(13) 178.2(6)
S(14) C(48) C(49) S(15) -4.0(15)
S(16) C(50) C(51) S(17) -3.5(14)
S(16) C(50) C(51) S(19) 177.8(6)
S(18) C(50) C(51) S(17) 179.8(5)
S(18) C(50) C(51) S(19) 1.1(11)
S(22) C(54) C(55) S(23) -2.5(13)
S(22) C(54) C(55) S(25) 176.6(6)
S(24) C(54) C(55) S(23) 176.2(6)
S(24) C(54) C(55) S(25) -4.7(16)
S(26) C(56) C(57) S(27) 0.6(12)
S(26) C(56) C(57) S(29) 179.2(6)
S(28) C(56) C(57) S(27) -178.4(6)
S(28) C(56) C(57) S(29) 0.1(10)
S(32) C(60) C(61) S(33) -2.6(11)
S(32) C(60) C(61) S(35) 176.1(6)
S(34) C(60) C(61) S(33) 175.9(6)
S(34) C(60) C(61) S(35) -5.5(14)
S(36) C(62) C(63) S(37) 4.3(15)
S(36) C(62) C(63) S(39) -179.4(6)
S(38) C(62) C(63) S(37) -178.4(6)
S(38) C(62) C(63) S(39) -2.1(12)
S(42) C(66) C(67) S(43) -2.2(12)
S(42) C(66) C(67) S(45) 178.1(6)
S(44) C(66) C(67) S(43) 178.0(6)
S(44) C(66) C(67) S(45) -1.7(15)
S(46) C(68) C(69) S(47) 1.2(14)
S(46) C(68) C(69) S(49) 179.9(4)
S(48) C(68) C(69) S(47) -177.8(6)
S(48) C(68) C(69) S(49) 0.9(11)
